data_7039191
loop_
_publ_author_name
'Chaumont, Cl\'ement'
'Chaumont, Alain'
'Kyritsakas, Nathalie'
'Mobian, Pierre'
'Henry, Marc'

_publ_section_title
;
 Titanium oxo-clusters derivatized from the Ti10O12(cat)8(py)8 complex:
 structural investigation and spectroscopic studies of light absorption.
;
_journal_issue 21
_journal_name_full 'Dalton transactions (Cambridge, England : 2003)'
_journal_page_first 8760
_journal_page_last 8769
_journal_paper_doi 10.1039/c6dt00632a
_journal_volume 45
_journal_year 2016
_chemical_formula_moiety 'C96 H88 N8 O28 Ti10,4(C H Cl3)'
_chemical_formula_sum 'C100 H92 Cl12 N8 O28 Ti10'
_chemical_formula_weight 2758.21
_space_group_crystal_system triclinic
_space_group_IT_number 2
_space_group_name_Hall '-P 1'
_space_group_name_H-M_alt 'P -1'
_symmetry_space_group_name_Hall '-P 1'
_symmetry_space_group_name_H-M 'P -1'
_atom_sites_solution_hydrogens geom
_audit_creation_method SHELXL-2014/6
_audit_update_record
;
2016-03-16 deposited with the CCDC.
2016-04-07 downloaded from the CCDC.
;
_cell_angle_alpha 100.258(2)
_cell_angle_beta 103.693(2)
_cell_angle_gamma 106.655(2)
_cell_formula_units_Z 2
_cell_length_a 15.6659(9)
_cell_length_b 18.9579(11)
_cell_length_c 23.2236(13)
_cell_measurement_reflns_used 26000
_cell_measurement_temperature 173(2)
_cell_measurement_theta_max 25.
_cell_measurement_theta_min 2.5
_cell_volume 6191.9(6)
_computing_cell_refinement 'Bruker SAINT'
_computing_data_collection 'Bruker APEX2'
_computing_data_reduction 'Bruker SAINT'
_computing_molecular_graphics 'Bruker SHELXTL'
_computing_publication_material 'Bruker SHELXTL'
_computing_structure_refinement 'SHELXL-2014/6 (Sheldrick, 2014)'
_computing_structure_solution 'SHELXS-97 (Sheldrick, 2008)'
_diffrn_ambient_temperature 173(2)
_diffrn_measured_fraction_theta_full 0.944
_diffrn_measured_fraction_theta_max 0.914
_diffrn_measurement_device_type 'Bruker APEX-II CCD'
_diffrn_measurement_method '\f and \w scans'
_diffrn_radiation_monochromator graphite
_diffrn_radiation_source 'fine-focus sealed tube'
_diffrn_radiation_type MoK\a
_diffrn_radiation_wavelength 0.71073
_diffrn_reflns_av_unetI/netI 0.1799
_diffrn_reflns_Laue_measured_fraction_full 0.944
_diffrn_reflns_Laue_measured_fraction_max 0.914
_diffrn_reflns_limit_h_max 19
_diffrn_reflns_limit_h_min -20
_diffrn_reflns_limit_k_max 24
_diffrn_reflns_limit_k_min -24
_diffrn_reflns_limit_l_max 30
_diffrn_reflns_limit_l_min 0
_diffrn_reflns_number 26308
_diffrn_reflns_point_group_measured_fraction_full 0.944
_diffrn_reflns_point_group_measured_fraction_max 0.914
_diffrn_reflns_theta_full 25.242
_diffrn_reflns_theta_max 27.612
_diffrn_reflns_theta_min 1.162
_exptl_absorpt_coefficient_mu 0.937
_exptl_absorpt_correction_T_max 0.962
_exptl_absorpt_correction_T_min 0.931
_exptl_absorpt_correction_type multi-scan
_exptl_absorpt_process_details sadabs
_exptl_crystal_colour yellow
_exptl_crystal_density_diffrn 1.479
_exptl_crystal_density_meas ?
_exptl_crystal_description prism
_exptl_crystal_F_000 2792
_exptl_crystal_size_max 0.070
_exptl_crystal_size_mid 0.060
_exptl_crystal_size_min 0.050
_platon_squeeze_details ' '
_refine_diff_density_max 0.951
_refine_diff_density_min -0.972
_refine_diff_density_rms 0.136
_refine_ls_extinction_method none
_refine_ls_goodness_of_fit_ref 1.005
_refine_ls_hydrogen_treatment constr
_refine_ls_matrix_type full
_refine_ls_number_parameters 1431
_refine_ls_number_reflns 26308
_refine_ls_number_restraints 0
_refine_ls_restrained_S_all 1.005
_refine_ls_R_factor_all 0.1540
_refine_ls_R_factor_gt 0.0719
_refine_ls_shift/su_max 0.000
_refine_ls_shift/su_mean 0.000
_refine_ls_structure_factor_coef Fsqd
_refine_ls_weighting_details 'w=1/[\s^2^(Fo^2^)+(0.0688P)^2^] where P=(Fo^2^+2Fc^2^)/3'
_refine_ls_weighting_scheme calc
_refine_ls_wR_factor_gt 0.1603
_refine_ls_wR_factor_ref 0.1802
_reflns_Friedel_coverage 0.000
_reflns_number_gt 12534
_reflns_number_total 26308
_reflns_threshold_expression 'I > 2\s(I)'
_cod_data_source_file c6dt00632a2.cif
_cod_data_source_block e2979a
_cod_depositor_comments
;
The following automatic conversions were performed:

'_exptl_crystal_density_meas' value 'none' was changed to '?' - the
value is perceived as not measured.

Automatic conversion script
Id: cif_fix_values 4268 2015-11-12 08:31:59Z antanas 

 Adding full bibliography for 7039189--7039191.cif.
;
_cod_database_code 7039191
_shelx_space_group_comment
;
The symmetry employed for this shelxl refinement is uniquely defined
by the following loop, which should always be used as a source of
symmetry information in preference to the above space-group names.
They are only intended as comments.
;
_shelx_estimated_absorpt_t_min 0.937
_shelx_estimated_absorpt_t_max 0.955
_diffrn_reflns_v_r_equivalents 0.0541
_shelxl_version_number 2014/6

loop_
_space_group_symop_operation_xyz
'x, y, z'
'-x, -y, -z'

loop_
_atom_site_label
_atom_site_type_symbol
_atom_site_fract_x
_atom_site_fract_y
_atom_site_fract_z
_atom_site_U_iso_or_equiv
_atom_site_adp_type
_atom_site_occupancy
_atom_site_site_symmetry_order
_atom_site_calc_flag
_atom_site_refinement_flags_posn
_atom_site_refinement_flags_adp
Ti1 Ti 0.37594(7) 0.19645(5) 0.06546(4) 0.0206(2) Uani 1 1 d . .
Ti2 Ti 0.56345(7) 0.19677(5) 0.16827(4) 0.0208(2) Uani 1 1 d . .
Ti3 Ti 0.70496(7) 0.17204(6) 0.28132(5) 0.0259(3) Uani 1 1 d . .
Ti4 Ti 0.54347(7) 0.35574(5) 0.12952(4) 0.0184(2) Uani 1 1 d . .
Ti5 Ti 0.74767(7) 0.49846(5) 0.17411(4) 0.0204(2) Uani 1 1 d . .
Ti6 Ti 0.74842(7) 0.33755(5) 0.22835(4) 0.0206(2) Uani 1 1 d . .
Ti7 Ti 0.58539(7) 0.28439(6) 0.31335(4) 0.0228(2) Uani 1 1 d . .
Ti8 Ti 0.42671(7) 0.30608(5) 0.21663(4) 0.0205(2) Uani 1 1 d . .
Ti9 Ti 0.65704(7) 0.45112(5) 0.27769(4) 0.0208(2) Uani 1 1 d . .
Ti10 Ti 0.52105(7) 0.42209(6) 0.36832(4) 0.0252(2) Uani 1 1 d . .
O1 O 0.4159(2) 0.28577(18) 0.13045(15) 0.0184(8) Uani 1 1 d . .
O2 O 0.4557(2) 0.15390(18) 0.10850(15) 0.0209(8) Uani 1 1 d . .
O3 O 0.6162(2) 0.29437(19) 0.15740(15) 0.0194(8) Uani 1 1 d . .
O4 O 0.7002(2) 0.23034(19) 0.22348(15) 0.0211(8) Uani 1 1 d . .
O5 O 0.6572(2) 0.2289(2) 0.33077(16) 0.0245(9) Uani 1 1 d . .
O6 O 0.6370(2) 0.42758(18) 0.11923(15) 0.0201(8) Uani 1 1 d . .
O7 O 0.5436(2) 0.39330(19) 0.21033(15) 0.0192(8) Uani 1 1 d . .
O8 O 0.7518(2) 0.43970(18) 0.23110(15) 0.0190(8) Uani 1 1 d . .
O9 O 0.6748(2) 0.36014(18) 0.29101(15) 0.0172(8) Uani 1 1 d . .
O10 O 0.5148(2) 0.24037(18) 0.22997(15) 0.0196(8) Uani 1 1 d . .
O11 O 0.4809(2) 0.33145(19) 0.30346(15) 0.0222(8) Uani 1 1 d . .
O12 O 0.6019(3) 0.4781(2) 0.33135(15) 0.0245(9) Uani 1 1 d . .
N1 N 0.2805(3) 0.2506(2) 0.0125(2) 0.0243(11) Uani 1 1 d . .
C1 C 0.2546(4) 0.2357(3) -0.0495(2) 0.0283(14) Uani 1 1 d . .
H1 H 0.2809 0.2050 -0.0715 0.034 Uiso 1 1 calc R U
C2 C 0.1924(4) 0.2627(3) -0.0817(3) 0.0362(16) Uani 1 1 d . .
H2 H 0.1758 0.2501 -0.1253 0.043 Uiso 1 1 calc R U
C3 C 0.1527(4) 0.3092(3) -0.0511(3) 0.0348(15) Uani 1 1 d . .
C4 C 0.1794(4) 0.3239(3) 0.0123(3) 0.0286(14) Uani 1 1 d . .
H4 H 0.1538 0.3543 0.0352 0.034 Uiso 1 1 calc R U
C5 C 0.2428(4) 0.2948(3) 0.0426(3) 0.0229(13) Uani 1 1 d . .
H5 H 0.2604 0.3064 0.0862 0.028 Uiso 1 1 calc R U
C6 C 0.0863(5) 0.3422(4) -0.0866(3) 0.053(2) Uani 1 1 d . .
H6A H 0.0468 0.3546 -0.0623 0.080 Uiso 1 1 calc R U
H6B H 0.0467 0.3046 -0.1255 0.080 Uiso 1 1 calc R U
H6C H 0.1224 0.3886 -0.0950 0.080 Uiso 1 1 calc R U
N2 N 0.6189(3) 0.1440(2) 0.0979(2) 0.0224(10) Uani 1 1 d . .
C7 C 0.6746(4) 0.1866(3) 0.0721(2) 0.0259(13) Uani 1 1 d . .
H7 H 0.6909 0.2405 0.0844 0.031 Uiso 1 1 calc R U
C8 C 0.7093(4) 0.1558(3) 0.0285(3) 0.0313(14) Uani 1 1 d . .
H8 H 0.7490 0.1880 0.0115 0.038 Uiso 1 1 calc R U
C9 C 0.6860(4) 0.0774(3) 0.0097(3) 0.0332(15) Uani 1 1 d . .
C10 C 0.6262(4) 0.0335(3) 0.0354(3) 0.0324(15) Uani 1 1 d . .
H10 H 0.6070 -0.0206 0.0230 0.039 Uiso 1 1 calc R U
C11 C 0.5951(4) 0.0683(3) 0.0785(3) 0.0300(14) Uani 1 1 d . .
H11 H 0.5542 0.0372 0.0956 0.036 Uiso 1 1 calc R U
C12 C 0.7293(5) 0.0437(4) -0.0348(3) 0.062(2) Uani 1 1 d . .
H12A H 0.7945 0.0515 -0.0133 0.094 Uiso 1 1 calc R U
H12B H 0.7271 0.0688 -0.0683 0.094 Uiso 1 1 calc R U
H12C H 0.6943 -0.0111 -0.0517 0.094 Uiso 1 1 calc R U
N3 N 0.7592(3) 0.1011(2) 0.2185(2) 0.0250(11) Uani 1 1 d . .
C13 C 0.8064(4) 0.1326(3) 0.1828(3) 0.0265(13) Uani 1 1 d . .
H13 H 0.8160 0.1847 0.1844 0.032 Uiso 1 1 calc R U
C14 C 0.8415(4) 0.0938(3) 0.1444(3) 0.0271(14) Uani 1 1 d . .
H14 H 0.8750 0.1192 0.1206 0.033 Uiso 1 1 calc R U
C15 C 0.8284(4) 0.0179(3) 0.1403(3) 0.0358(16) Uani 1 1 d . .
C16 C 0.7808(4) -0.0156(3) 0.1771(3) 0.0412(17) Uani 1 1 d . .
H16 H 0.7713 -0.0675 0.1764 0.049 Uiso 1 1 calc R U
C17 C 0.7468(4) 0.0274(3) 0.2153(3) 0.0365(15) Uani 1 1 d . .
H17 H 0.7135 0.0034 0.2399 0.044 Uiso 1 1 calc R U
C18 C 0.8619(5) -0.0287(4) 0.0974(3) 0.0517(19) Uani 1 1 d . .
H18A H 0.8811 -0.0662 0.1163 0.078 Uiso 1 1 calc R U
H18B H 0.9154 0.0050 0.0890 0.078 Uiso 1 1 calc R U
H18C H 0.8113 -0.0552 0.0588 0.078 Uiso 1 1 calc R U
N4 N 0.4558(3) 0.4224(2) 0.0921(2) 0.0214(10) Uani 1 1 d . .
C19 C 0.4207(4) 0.4616(3) 0.1278(3) 0.0247(13) Uani 1 1 d . .
H19 H 0.4362 0.4635 0.1703 0.030 Uiso 1 1 calc R U
C20 C 0.3626(4) 0.4996(3) 0.1054(2) 0.0265(13) Uani 1 1 d . .
H20 H 0.3392 0.5271 0.1324 0.032 Uiso 1 1 calc R U
C21 C 0.3386(4) 0.4978(3) 0.0442(3) 0.0300(14) Uani 1 1 d . .
C22 C 0.3794(4) 0.4607(3) 0.0076(3) 0.0297(14) Uani 1 1 d . .
H22 H 0.3680 0.4608 -0.0344 0.036 Uiso 1 1 calc R U
C23 C 0.4367(4) 0.4236(3) 0.0329(2) 0.0259(13) Uani 1 1 d . .
H23 H 0.4637 0.3979 0.0074 0.031 Uiso 1 1 calc R U
C24 C 0.2678(5) 0.5327(4) 0.0188(3) 0.0480(18) Uani 1 1 d . .
H24A H 0.2689 0.5368 -0.0225 0.072 Uiso 1 1 calc R U
H24B H 0.2831 0.5836 0.0456 0.072 Uiso 1 1 calc R U
H24C H 0.2053 0.5003 0.0167 0.072 Uiso 1 1 calc R U
N5 N 0.8804(3) 0.5848(3) 0.2441(2) 0.0275(11) Uani 1 1 d . .
C25 C 0.9429(4) 0.5603(4) 0.2775(3) 0.0367(16) Uani 1 1 d . .
H25 H 0.9303 0.5069 0.2700 0.044 Uiso 1 1 calc R U
C26 C 1.0239(5) 0.6082(4) 0.3216(3) 0.0456(18) Uani 1 1 d . .
H26 H 1.0664 0.5880 0.3434 0.055 Uiso 1 1 calc R U
C27 C 1.0431(5) 0.6863(5) 0.3341(3) 0.057(2) Uani 1 1 d . .
C28 C 0.9789(5) 0.7126(4) 0.3019(3) 0.061(2) Uani 1 1 d . .
H28 H 0.9883 0.7657 0.3104 0.073 Uiso 1 1 calc R U
C29 C 0.9011(5) 0.6609(4) 0.2575(3) 0.0498(19) Uani 1 1 d . .
H29 H 0.8587 0.6801 0.2344 0.060 Uiso 1 1 calc R U
C30 C 1.1287(7) 0.7440(6) 0.3822(5) 0.124(4) Uani 1 1 d . .
H30A H 1.1314 0.7334 0.4222 0.185 Uiso 1 1 calc R U
H30B H 1.1258 0.7953 0.3841 0.185 Uiso 1 1 calc R U
H30C H 1.1847 0.7410 0.3716 0.185 Uiso 1 1 calc R U
N6 N 0.4868(3) 0.1967(3) 0.3434(2) 0.0303(12) Uani 1 1 d . .
C31 C 0.5108(5) 0.1921(4) 0.4011(3) 0.0488(19) Uani 1 1 d . .
H31 H 0.5659 0.2296 0.4298 0.059 Uiso 1 1 calc R U
C32 C 0.4581(6) 0.1344(5) 0.4209(4) 0.064(2) Uani 1 1 d . .
H32 H 0.4766 0.1341 0.4629 0.077 Uiso 1 1 calc R U
C33 C 0.3798(6) 0.0782(5) 0.3805(4) 0.064(2) Uani 1 1 d . .
C34 C 0.3559(5) 0.0837(4) 0.3209(3) 0.0479(18) Uani 1 1 d . .
H34 H 0.3016 0.0465 0.2913 0.058 Uiso 1 1 calc R U
C35 C 0.4096(4) 0.1426(3) 0.3037(3) 0.0365(16) Uani 1 1 d . .
H35 H 0.3914 0.1448 0.2622 0.044 Uiso 1 1 calc R U
C36 C 0.3195(8) 0.0135(6) 0.4000(5) 0.122(4) Uani 1 1 d . .
H36A H 0.2541 0.0106 0.3867 0.183 Uiso 1 1 calc R U
H36B H 0.3411 0.0233 0.4448 0.183 Uiso 1 1 calc R U
H36C H 0.3246 -0.0350 0.3808 0.183 Uiso 1 1 calc R U
N7 N 0.7871(3) 0.5240(3) 0.3551(2) 0.0280(11) Uani 1 1 d . .
C37 C 0.8040(5) 0.5986(4) 0.3759(3) 0.0421(17) Uani 1 1 d . .
H37 H 0.7666 0.6217 0.3530 0.050 Uiso 1 1 calc R U
C38 C 0.8738(5) 0.6436(4) 0.4295(3) 0.054(2) Uani 1 1 d . .
H38 H 0.8829 0.6963 0.4427 0.065 Uiso 1 1 calc R U
C39 C 0.9294(4) 0.6126(4) 0.4633(3) 0.0447(18) Uani 1 1 d . .
C40 C 0.9138(5) 0.5369(4) 0.4403(3) 0.0461(18) Uani 1 1 d . .
H40 H 0.9523 0.5130 0.4613 0.055 Uiso 1 1 calc R U
C41 C 0.8432(4) 0.4955(4) 0.3875(3) 0.0342(15) Uani 1 1 d . .
H41 H 0.8340 0.4429 0.3731 0.041 Uiso 1 1 calc R U
C42 C 1.0000(6) 0.6585(5) 0.5241(3) 0.077(3) Uani 1 1 d . .
H42A H 0.9690 0.6585 0.5562 0.116 Uiso 1 1 calc R U
H42B H 1.0280 0.7111 0.5224 0.116 Uiso 1 1 calc R U
H42C H 1.0490 0.6361 0.5336 0.116 Uiso 1 1 calc R U
N8 N 0.4245(4) 0.3513(3) 0.4119(2) 0.0322(12) Uani 1 1 d . .
C43 C 0.3538(4) 0.2872(4) 0.3773(3) 0.0364(15) Uani 1 1 d . .
H43 H 0.3452 0.2721 0.3345 0.044 Uiso 1 1 calc R U
C44 C 0.2933(4) 0.2424(4) 0.4017(3) 0.0426(17) Uani 1 1 d . .
H44 H 0.2453 0.1966 0.3761 0.051 Uiso 1 1 calc R U
C45 C 0.3030(6) 0.2649(5) 0.4640(4) 0.064(2) Uani 1 1 d . .
C46 C 0.3734(6) 0.3319(5) 0.4987(3) 0.066(2) Uani 1 1 d . .
H46 H 0.3811 0.3497 0.5412 0.080 Uiso 1 1 calc R U
C47 C 0.4332(5) 0.3734(4) 0.4717(3) 0.0454(18) Uani 1 1 d . .
H47 H 0.4820 0.4191 0.4965 0.055 Uiso 1 1 calc R U
C48 C 0.2363(8) 0.2152(6) 0.4898(5) 0.123(4) Uani 1 1 d . .
H48A H 0.2453 0.2417 0.5322 0.185 Uiso 1 1 calc R U
H48B H 0.2483 0.1671 0.4891 0.185 Uiso 1 1 calc R U
H48C H 0.1718 0.2043 0.4648 0.185 Uiso 1 1 calc R U
O13 O 0.4845(2) 0.27803(19) 0.04807(15) 0.0204(8) Uani 1 1 d . .
O14 O 0.3740(2) 0.14503(19) -0.01429(16) 0.0252(9) Uani 1 1 d . .
C49 C 0.5079(4) 0.2484(3) -0.0020(2) 0.0220(12) Uani 1 1 d . .
C50 C 0.4461(4) 0.1749(3) -0.0360(2) 0.0240(13) Uani 1 1 d . .
C51 C 0.4617(4) 0.1387(3) -0.0875(3) 0.0313(14) Uani 1 1 d . .
H51 H 0.4199 0.0894 -0.1114 0.038 Uiso 1 1 calc R U
C52 C 0.5382(4) 0.1745(3) -0.1040(3) 0.0336(15) Uani 1 1 d . .
H52 H 0.5492 0.1496 -0.1393 0.040 Uiso 1 1 calc R U
C53 C 0.5994(4) 0.2465(3) -0.0697(3) 0.0347(15) Uani 1 1 d . .
H53 H 0.6523 0.2699 -0.0816 0.042 Uiso 1 1 calc R U
C54 C 0.5849(4) 0.2851(3) -0.0180(2) 0.0259(13) Uani 1 1 d . .
H54 H 0.6264 0.3348 0.0053 0.031 Uiso 1 1 calc R U
O15 O 0.2675(2) 0.14043(19) 0.07768(16) 0.0245(9) Uani 1 1 d . .
O16 O 0.3235(3) 0.2169(2) 0.20130(16) 0.0264(9) Uani 1 1 d . .
C55 C 0.2057(4) 0.1572(3) 0.1038(3) 0.0231(13) Uani 1 1 d . .
C56 C 0.2341(4) 0.1970(3) 0.1659(3) 0.0248(13) Uani 1 1 d . .
C57 C 0.1689(4) 0.2161(3) 0.1911(3) 0.0324(15) Uani 1 1 d . .
H57 H 0.1876 0.2427 0.2333 0.039 Uiso 1 1 calc R U
C58 C 0.0775(4) 0.1969(4) 0.1556(3) 0.0460(18) Uani 1 1 d . .
H58 H 0.0339 0.2111 0.1731 0.055 Uiso 1 1 calc R U
C59 C 0.0492(4) 0.1568(4) 0.0943(3) 0.0373(16) Uani 1 1 d . .
H59 H -0.0138 0.1433 0.0697 0.045 Uiso 1 1 calc R U
C60 C 0.1126(4) 0.1368(3) 0.0693(3) 0.0343(15) Uani 1 1 d . .
H60 H 0.0926 0.1085 0.0275 0.041 Uiso 1 1 calc R U
O17 O 0.5742(2) 0.11506(19) 0.21150(16) 0.0247(9) Uani 1 1 d . .
O18 O 0.6552(3) 0.0788(2) 0.30477(17) 0.0330(10) Uani 1 1 d . .
C61 C 0.5192(4) 0.0524(3) 0.2237(3) 0.0262(14) Uani 1 1 d . .
C62 C 0.5657(4) 0.0339(3) 0.2744(3) 0.0332(15) Uani 1 1 d . .
C63 C 0.5175(5) -0.0303(4) 0.2912(3) 0.0470(19) Uani 1 1 d . .
H63 H 0.5474 -0.0449 0.3254 0.056 Uiso 1 1 calc R U
C64 C 0.4260(5) -0.0711(4) 0.2570(3) 0.0455(18) Uani 1 1 d . .
H64 H 0.3930 -0.1144 0.2681 0.055 Uiso 1 1 calc R U
C65 C 0.3813(5) -0.0520(3) 0.2082(3) 0.0435(17) Uani 1 1 d . .
H65 H 0.3178 -0.0812 0.1859 0.052 Uiso 1 1 calc R U
C66 C 0.4287(4) 0.0109(3) 0.1905(3) 0.0359(15) Uani 1 1 d . .
H66 H 0.3982 0.0245 0.1559 0.043 Uiso 1 1 calc R U
O19 O 0.8285(3) 0.2159(2) 0.32719(17) 0.0313(10) Uani 1 1 d . .
O20 O 0.8532(3) 0.3525(2) 0.29349(17) 0.0285(9) Uani 1 1 d . .
C67 C 0.9099(4) 0.2544(3) 0.3203(2) 0.0264(13) Uani 1 1 d . .
C68 C 0.9221(4) 0.3230(3) 0.3027(2) 0.0252(13) Uani 1 1 d . .
C69 C 1.0089(4) 0.3613(3) 0.2959(3) 0.0331(15) Uani 1 1 d . .
H69 H 1.0179 0.4078 0.2842 0.040 Uiso 1 1 calc R U
C70 C 1.0814(4) 0.3325(4) 0.3058(3) 0.0416(17) Uani 1 1 d . .
H70 H 1.1394 0.3587 0.3006 0.050 Uiso 1 1 calc R U
C71 C 1.0683(4) 0.2653(4) 0.3233(3) 0.0450(18) Uani 1 1 d . .
H71 H 1.1180 0.2455 0.3305 0.054 Uiso 1 1 calc R U
C72 C 0.9833(4) 0.2259(4) 0.3307(3) 0.0353(15) Uani 1 1 d . .
H72 H 0.9754 0.1797 0.3428 0.042 Uiso 1 1 calc R U
O21 O 0.8266(2) 0.4731(2) 0.13424(16) 0.0248(9) Uani 1 1 d . .
O22 O 0.8111(3) 0.3372(2) 0.17060(17) 0.0272(9) Uani 1 1 d . .
C73 C 0.8770(4) 0.4298(3) 0.1209(2) 0.0261(13) Uani 1 1 d . .
C74 C 0.8699(4) 0.3624(3) 0.1395(2) 0.0235(13) Uani 1 1 d . .
C75 C 0.9246(4) 0.3202(3) 0.1229(3) 0.0351(15) Uani 1 1 d . .
H75 H 0.9204 0.2745 0.1352 0.042 Uiso 1 1 calc R U
C76 C 0.9832(4) 0.3421(4) 0.0900(3) 0.0398(16) Uani 1 1 d . .
H76 H 1.0189 0.3119 0.0792 0.048 Uiso 1 1 calc R U
C77 C 0.9906(4) 0.4082(4) 0.0723(3) 0.0380(16) Uani 1 1 d . .
H77 H 1.0317 0.4236 0.0490 0.046 Uiso 1 1 calc R U
C78 C 0.9391(4) 0.4532(3) 0.0877(3) 0.0326(15) Uani 1 1 d . .
H78 H 0.9459 0.4995 0.0759 0.039 Uiso 1 1 calc R U
O23 O 0.7222(2) 0.58316(19) 0.14814(16) 0.0226(8) Uani 1 1 d . .
O24 O 0.6810(2) 0.53753(19) 0.23720(15) 0.0215(8) Uani 1 1 d . .
C79 C 0.6608(4) 0.6089(3) 0.1690(2) 0.0244(13) Uani 1 1 d . .
C80 C 0.6376(4) 0.5858(3) 0.2186(2) 0.0220(12) Uani 1 1 d . .
C81 C 0.5777(4) 0.6097(3) 0.2446(3) 0.0324(15) Uani 1 1 d . .
H81 H 0.5643 0.5936 0.2789 0.039 Uiso 1 1 calc R U
C82 C 0.5363(5) 0.6582(4) 0.2196(3) 0.0425(17) Uani 1 1 d . .
H82 H 0.4946 0.6756 0.2371 0.051 Uiso 1 1 calc R U
C83 C 0.5565(5) 0.6812(4) 0.1690(3) 0.0457(18) Uani 1 1 d . .
H83 H 0.5273 0.7134 0.1516 0.055 Uiso 1 1 calc R U
C84 C 0.6188(4) 0.6576(3) 0.1439(3) 0.0349(15) Uani 1 1 d . .
H84 H 0.6331 0.6742 0.1099 0.042 Uiso 1 1 calc R U
O25 O 0.6105(3) 0.3584(2) 0.39422(16) 0.0267(9) Uani 1 1 d . .
O26 O 0.5958(3) 0.4802(2) 0.44958(16) 0.0302(10) Uani 1 1 d . .
C85 C 0.6804(4) 0.3961(3) 0.4479(2) 0.0289(14) Uani 1 1 d . .
C86 C 0.6710(4) 0.4637(3) 0.4780(3) 0.0316(15) Uani 1 1 d . .
C87 C 0.7368(5) 0.5074(4) 0.5334(3) 0.0423(17) Uani 1 1 d . .
H87 H 0.7317 0.5530 0.5547 0.051 Uiso 1 1 calc R U
C88 C 0.8111(5) 0.4834(4) 0.5576(3) 0.050(2) Uani 1 1 d . .
H88 H 0.8574 0.5136 0.5953 0.061 Uiso 1 1 calc R U
C89 C 0.8179(5) 0.4168(4) 0.5275(3) 0.0407(17) Uani 1 1 d . .
H89 H 0.8678 0.4008 0.5452 0.049 Uiso 1 1 calc R U
C90 C 0.7532(4) 0.3731(4) 0.4718(3) 0.0346(15) Uani 1 1 d . .
H90 H 0.7591 0.3280 0.4505 0.042 Uiso 1 1 calc R U
O27 O 0.3592(2) 0.3707(2) 0.22220(16) 0.0247(9) Uani 1 1 d . .
O28 O 0.4288(3) 0.4609(2) 0.34443(17) 0.0313(10) Uani 1 1 d . .
C91 C 0.3167(4) 0.4165(3) 0.2431(3) 0.0271(14) Uani 1 1 d . .
C92 C 0.3533(4) 0.4629(3) 0.3049(3) 0.0256(13) Uani 1 1 d . .
C93 C 0.3075(4) 0.5118(3) 0.3245(3) 0.0331(15) Uani 1 1 d . .
H93 H 0.3311 0.5429 0.3656 0.040 Uiso 1 1 calc R U
C94 C 0.2293(4) 0.5157(4) 0.2854(3) 0.0407(17) Uani 1 1 d . .
H94 H 0.2006 0.5506 0.2991 0.049 Uiso 1 1 calc R U
C95 C 0.1915(5) 0.4686(4) 0.2252(3) 0.0423(17) Uani 1 1 d . .
H95 H 0.1360 0.4698 0.1985 0.051 Uiso 1 1 calc R U
C96 C 0.2363(4) 0.4202(3) 0.2054(3) 0.0306(14) Uani 1 1 d . .
H96 H 0.2109 0.3885 0.1646 0.037 Uiso 1 1 calc R U
C97 C 0.7473(6) 0.8068(4) 0.2868(3) 0.067(2) Uani 1 1 d . .
H97 H 0.7065 0.7545 0.2605 0.081 Uiso 1 1 calc R U
Cl1 Cl 0.6784(2) 0.86462(14) 0.28339(14) 0.1080(10) Uani 1 1 d . .
Cl2 Cl 0.83907(18) 0.83867(13) 0.25559(11) 0.0849(7) Uani 1 1 d . .
Cl3 Cl 0.7910(3) 0.79839(17) 0.35919(12) 0.1366(13) Uani 1 1 d . .
C98 C 0.4051(11) 0.7379(7) 0.3742(6) 0.147(5) Uani 1 1 d . .
H98 H 0.3600 0.7042 0.3338 0.177 Uiso 1 1 calc R U
Cl4 Cl 0.3746(2) 0.70257(15) 0.43348(12) 0.1141(10) Uani 1 1 d . .
Cl5 Cl 0.5152(4) 0.7442(4) 0.3751(2) 0.262(3) Uani 1 1 d . .
Cl6 Cl 0.3984(5) 0.8279(3) 0.3836(3) 0.267(3) Uani 1 1 d . .
C99 C 0.2466(16) 0.9283(7) 0.5658(7) 0.228(11) Uani 1 1 d . .
H99 H 0.2735 0.9294 0.6097 0.273 Uiso 1 1 calc R U
Cl7 Cl 0.1262(6) 0.8766(4) 0.5419(3) 0.313(4) Uani 1 1 d . .
Cl8 Cl 0.2952(4) 0.8718(3) 0.5177(2) 0.248(3) Uani 1 1 d . .
Cl9 Cl 0.2737(4) 1.0116(3) 0.55991(18) 0.231(3) Uani 1 1 d . .
C100 C 0.1907(8) 0.6670(17) 0.1704(6) 0.41(2) Uani 1 1 d . .
H100 H 0.1887 0.7197 0.1729 0.496 Uiso 1 1 calc R U
Cl10 Cl 0.3030(2) 0.6975(3) 0.19849(15) 0.1697(18) Uani 1 1 d . .
Cl11 Cl 0.1460(2) 0.6391(2) 0.09071(14) 0.1410(13) Uani 1 1 d . .
Cl12 Cl 0.1180(2) 0.6478(2) 0.20706(16) 0.1458(13) Uani 1 1 d . .

loop_
_atom_site_aniso_label
_atom_site_aniso_U_11
_atom_site_aniso_U_22
_atom_site_aniso_U_33
_atom_site_aniso_U_23
_atom_site_aniso_U_13
_atom_site_aniso_U_12
Ti1 0.0201(6) 0.0187(5) 0.0240(6) 0.0034(4) 0.0076(5) 0.0087(4)
Ti2 0.0228(6) 0.0199(5) 0.0263(6) 0.0097(4) 0.0103(5) 0.0125(4)
Ti3 0.0279(6) 0.0286(6) 0.0322(6) 0.0167(5) 0.0126(5) 0.0178(5)
Ti4 0.0191(6) 0.0185(5) 0.0201(5) 0.0053(4) 0.0054(4) 0.0105(4)
Ti5 0.0218(6) 0.0190(5) 0.0243(6) 0.0083(4) 0.0082(5) 0.0101(4)
Ti6 0.0200(6) 0.0205(5) 0.0260(6) 0.0086(4) 0.0077(5) 0.0117(4)
Ti7 0.0254(6) 0.0276(6) 0.0247(6) 0.0120(5) 0.0113(5) 0.0166(5)
Ti8 0.0202(6) 0.0243(5) 0.0223(5) 0.0075(4) 0.0082(5) 0.0131(4)
Ti9 0.0224(6) 0.0215(5) 0.0208(5) 0.0058(4) 0.0056(5) 0.0118(4)
Ti10 0.0292(6) 0.0325(6) 0.0209(6) 0.0070(5) 0.0099(5) 0.0192(5)
O1 0.020(2) 0.0117(17) 0.024(2) 0.0024(15) 0.0063(17) 0.0071(15)
O2 0.024(2) 0.0135(18) 0.028(2) 0.0061(16) 0.0087(18) 0.0091(16)
O3 0.023(2) 0.025(2) 0.0173(19) 0.0082(16) 0.0071(17) 0.0149(17)
O4 0.023(2) 0.0200(19) 0.027(2) 0.0119(16) 0.0090(17) 0.0125(16)
O5 0.028(2) 0.030(2) 0.027(2) 0.0171(17) 0.0106(18) 0.0190(18)
O6 0.023(2) 0.0210(19) 0.0190(19) 0.0062(16) 0.0077(17) 0.0107(17)
O7 0.018(2) 0.0232(19) 0.0193(19) 0.0078(16) 0.0022(17) 0.0128(16)
O8 0.018(2) 0.0185(19) 0.023(2) 0.0098(16) 0.0043(17) 0.0094(16)
O9 0.017(2) 0.0172(18) 0.0190(19) 0.0039(15) 0.0046(16) 0.0091(16)
O10 0.021(2) 0.0175(18) 0.027(2) 0.0096(16) 0.0094(17) 0.0120(16)
O11 0.022(2) 0.027(2) 0.025(2) 0.0100(17) 0.0092(17) 0.0166(17)
O12 0.031(2) 0.027(2) 0.019(2) 0.0061(16) 0.0077(18) 0.0142(18)
N1 0.023(3) 0.019(2) 0.029(3) 0.005(2) 0.007(2) 0.006(2)
C1 0.029(4) 0.030(3) 0.023(3) 0.006(3) 0.006(3) 0.009(3)
C2 0.045(4) 0.035(4) 0.026(3) 0.007(3) 0.004(3) 0.016(3)
C3 0.029(4) 0.039(4) 0.042(4) 0.021(3) 0.010(3) 0.015(3)
C4 0.026(3) 0.025(3) 0.039(4) 0.008(3) 0.016(3) 0.011(3)
C5 0.019(3) 0.026(3) 0.027(3) 0.010(3) 0.007(3) 0.010(3)
C6 0.055(5) 0.067(5) 0.056(5) 0.031(4) 0.017(4) 0.037(4)
N2 0.019(3) 0.023(3) 0.028(3) 0.009(2) 0.007(2) 0.010(2)
C7 0.031(4) 0.022(3) 0.031(3) 0.009(3) 0.013(3) 0.014(3)
C8 0.030(4) 0.032(3) 0.035(4) 0.008(3) 0.018(3) 0.011(3)
C9 0.038(4) 0.032(3) 0.035(4) 0.002(3) 0.012(3) 0.023(3)
C10 0.038(4) 0.025(3) 0.035(4) 0.004(3) 0.008(3) 0.016(3)
C11 0.031(4) 0.026(3) 0.035(4) 0.008(3) 0.012(3) 0.012(3)
C12 0.073(6) 0.062(5) 0.054(5) 0.000(4) 0.024(4) 0.030(4)
N3 0.020(3) 0.025(3) 0.035(3) 0.012(2) 0.009(2) 0.012(2)
C13 0.026(3) 0.020(3) 0.036(3) 0.010(3) 0.009(3) 0.011(3)
C14 0.019(3) 0.028(3) 0.031(3) 0.001(3) 0.009(3) 0.007(3)
C15 0.021(3) 0.033(4) 0.048(4) 0.000(3) 0.008(3) 0.010(3)
C16 0.047(4) 0.024(3) 0.060(5) 0.012(3) 0.018(4) 0.022(3)
C17 0.037(4) 0.033(4) 0.050(4) 0.023(3) 0.018(3) 0.016(3)
C18 0.056(5) 0.035(4) 0.064(5) 0.000(3) 0.029(4) 0.016(4)
N4 0.018(3) 0.021(2) 0.024(3) 0.007(2) 0.005(2) 0.006(2)
C19 0.026(3) 0.022(3) 0.028(3) 0.005(2) 0.010(3) 0.011(3)
C20 0.029(4) 0.028(3) 0.026(3) 0.006(3) 0.008(3) 0.015(3)
C21 0.027(4) 0.026(3) 0.042(4) 0.018(3) 0.006(3) 0.015(3)
C22 0.026(4) 0.034(3) 0.025(3) 0.014(3) 0.003(3) 0.005(3)
C23 0.028(3) 0.030(3) 0.023(3) 0.009(3) 0.009(3) 0.010(3)
C24 0.044(4) 0.044(4) 0.060(5) 0.022(4) 0.012(4) 0.018(3)
N5 0.022(3) 0.031(3) 0.026(3) 0.007(2) 0.003(2) 0.008(2)
C25 0.035(4) 0.037(4) 0.036(4) 0.010(3) 0.009(3) 0.010(3)
C26 0.035(4) 0.064(5) 0.036(4) 0.014(4) 0.003(4) 0.019(4)
C27 0.035(5) 0.064(5) 0.043(5) -0.002(4) -0.008(4) 0.004(4)
C28 0.047(5) 0.039(4) 0.061(5) -0.008(4) -0.015(4) 0.002(4)
C29 0.043(5) 0.046(4) 0.062(5) 0.016(4) 0.009(4) 0.022(4)
C30 0.091(8) 0.104(8) 0.110(9) -0.015(7) -0.043(7) 0.022(7)
N6 0.029(3) 0.037(3) 0.037(3) 0.018(2) 0.016(3) 0.020(3)
C31 0.052(5) 0.064(5) 0.037(4) 0.032(4) 0.014(4) 0.019(4)
C32 0.074(6) 0.086(6) 0.048(5) 0.044(5) 0.028(5) 0.027(5)
C33 0.071(6) 0.076(6) 0.070(6) 0.047(5) 0.046(5) 0.023(5)
C34 0.042(4) 0.040(4) 0.063(5) 0.016(4) 0.022(4) 0.010(3)
C35 0.040(4) 0.035(4) 0.053(4) 0.024(3) 0.029(4) 0.021(3)
C36 0.153(11) 0.102(8) 0.127(9) 0.078(7) 0.072(8) 0.014(8)
N7 0.026(3) 0.033(3) 0.026(3) 0.008(2) 0.007(2) 0.012(2)
C37 0.040(4) 0.042(4) 0.044(4) 0.008(3) 0.004(4) 0.024(3)
C38 0.049(5) 0.047(4) 0.047(5) -0.010(4) -0.003(4) 0.018(4)
C39 0.026(4) 0.063(5) 0.025(4) -0.008(3) -0.007(3) 0.009(4)
C40 0.042(4) 0.064(5) 0.034(4) 0.009(4) 0.004(4) 0.029(4)
C41 0.031(4) 0.043(4) 0.026(3) 0.003(3) 0.004(3) 0.016(3)
C42 0.066(6) 0.092(7) 0.046(5) -0.005(5) -0.012(5) 0.024(5)
N8 0.039(3) 0.045(3) 0.027(3) 0.012(2) 0.018(3) 0.027(3)
C43 0.028(4) 0.049(4) 0.038(4) 0.013(3) 0.012(3) 0.019(3)
C44 0.035(4) 0.039(4) 0.063(5) 0.018(3) 0.025(4) 0.016(3)
C45 0.082(6) 0.065(6) 0.077(6) 0.037(5) 0.060(5) 0.031(5)
C46 0.104(7) 0.067(6) 0.043(5) 0.015(4) 0.052(5) 0.027(5)
C47 0.065(5) 0.047(4) 0.029(4) 0.006(3) 0.023(4) 0.023(4)
C48 0.155(11) 0.130(10) 0.119(9) 0.051(7) 0.107(8) 0.035(8)
O13 0.021(2) 0.0206(19) 0.019(2) 0.0017(16) 0.0076(17) 0.0090(16)
O14 0.025(2) 0.020(2) 0.033(2) 0.0045(17) 0.0155(19) 0.0086(17)
C49 0.026(3) 0.027(3) 0.020(3) 0.011(2) 0.007(3) 0.018(3)
C50 0.027(3) 0.027(3) 0.025(3) 0.008(3) 0.007(3) 0.019(3)
C51 0.040(4) 0.030(3) 0.025(3) 0.005(3) 0.009(3) 0.016(3)
C52 0.053(4) 0.035(4) 0.030(3) 0.015(3) 0.023(3) 0.027(3)
C53 0.038(4) 0.040(4) 0.044(4) 0.022(3) 0.028(3) 0.021(3)
C54 0.033(4) 0.025(3) 0.025(3) 0.012(3) 0.010(3) 0.014(3)
O15 0.019(2) 0.022(2) 0.034(2) 0.0056(17) 0.0125(18) 0.0069(17)
O16 0.025(2) 0.027(2) 0.031(2) 0.0112(18) 0.0117(19) 0.0091(18)
C55 0.023(3) 0.019(3) 0.034(3) 0.006(2) 0.014(3) 0.012(2)
C56 0.018(3) 0.022(3) 0.036(4) 0.010(3) 0.009(3) 0.006(2)
C57 0.032(4) 0.035(3) 0.031(4) 0.004(3) 0.015(3) 0.013(3)
C58 0.027(4) 0.060(5) 0.056(5) 0.010(4) 0.021(4) 0.019(3)
C59 0.017(3) 0.047(4) 0.037(4) 0.002(3) 0.001(3) 0.004(3)
C60 0.021(4) 0.035(4) 0.041(4) 0.004(3) 0.011(3) 0.004(3)
O17 0.026(2) 0.021(2) 0.037(2) 0.0148(17) 0.0157(19) 0.0135(17)
O18 0.039(3) 0.037(2) 0.038(2) 0.022(2) 0.018(2) 0.023(2)
C61 0.037(4) 0.017(3) 0.036(4) 0.011(3) 0.026(3) 0.011(3)
C62 0.037(4) 0.029(3) 0.048(4) 0.017(3) 0.023(3) 0.019(3)
C63 0.067(5) 0.046(4) 0.063(5) 0.039(4) 0.046(4) 0.035(4)
C64 0.051(5) 0.028(4) 0.064(5) 0.016(3) 0.035(4) 0.006(3)
C65 0.051(5) 0.030(4) 0.052(5) 0.010(3) 0.026(4) 0.010(3)
C66 0.036(4) 0.033(4) 0.042(4) 0.015(3) 0.017(3) 0.011(3)
O19 0.028(2) 0.037(2) 0.035(2) 0.0182(19) 0.006(2) 0.019(2)
O20 0.022(2) 0.026(2) 0.033(2) 0.0040(18) 0.0010(19) 0.0110(18)
C67 0.023(3) 0.033(3) 0.022(3) 0.006(3) 0.003(3) 0.012(3)
C68 0.020(3) 0.034(3) 0.022(3) 0.003(3) -0.001(3) 0.018(3)
C69 0.029(4) 0.034(3) 0.035(4) 0.011(3) 0.002(3) 0.014(3)
C70 0.026(4) 0.052(4) 0.049(4) 0.013(3) 0.009(3) 0.019(3)
C71 0.031(4) 0.059(5) 0.056(5) 0.016(4) 0.013(4) 0.032(4)
C72 0.035(4) 0.041(4) 0.032(4) 0.009(3) 0.006(3) 0.020(3)
O21 0.024(2) 0.026(2) 0.030(2) 0.0106(17) 0.0106(18) 0.0137(17)
O22 0.026(2) 0.025(2) 0.037(2) 0.0085(18) 0.0152(19) 0.0137(18)
C73 0.023(3) 0.034(3) 0.023(3) 0.005(3) 0.004(3) 0.017(3)
C74 0.015(3) 0.027(3) 0.025(3) 0.004(3) 0.006(3) 0.003(2)
C75 0.037(4) 0.030(3) 0.048(4) 0.013(3) 0.022(3) 0.016(3)
C76 0.034(4) 0.044(4) 0.056(4) 0.016(3) 0.027(3) 0.022(3)
C77 0.029(4) 0.048(4) 0.050(4) 0.020(3) 0.025(3) 0.017(3)
C78 0.032(4) 0.038(4) 0.041(4) 0.017(3) 0.019(3) 0.022(3)
O23 0.027(2) 0.0201(19) 0.026(2) 0.0106(16) 0.0079(18) 0.0135(17)
O24 0.025(2) 0.0186(19) 0.023(2) 0.0048(16) 0.0079(17) 0.0121(17)
C79 0.023(3) 0.018(3) 0.030(3) 0.004(2) 0.005(3) 0.008(2)
C80 0.028(3) 0.015(3) 0.022(3) 0.005(2) 0.004(3) 0.008(2)
C81 0.034(4) 0.038(4) 0.030(3) 0.013(3) 0.008(3) 0.018(3)
C82 0.049(4) 0.044(4) 0.050(4) 0.016(3) 0.016(4) 0.036(3)
C83 0.054(5) 0.042(4) 0.057(5) 0.018(4) 0.016(4) 0.037(4)
C84 0.038(4) 0.035(4) 0.035(4) 0.013(3) 0.007(3) 0.019(3)
O25 0.028(2) 0.039(2) 0.017(2) 0.0102(18) 0.0043(19) 0.0185(19)
O26 0.031(2) 0.045(2) 0.022(2) 0.0090(19) 0.0061(19) 0.024(2)
C85 0.026(4) 0.043(4) 0.016(3) 0.012(3) 0.004(3) 0.011(3)
C86 0.034(4) 0.042(4) 0.019(3) 0.003(3) 0.009(3) 0.016(3)
C87 0.044(4) 0.047(4) 0.027(4) -0.004(3) 0.007(3) 0.015(4)
C88 0.043(5) 0.072(5) 0.022(4) 0.007(4) -0.005(3) 0.014(4)
C89 0.038(4) 0.063(5) 0.027(4) 0.014(3) 0.007(3) 0.029(4)
C90 0.036(4) 0.044(4) 0.024(3) 0.008(3) 0.005(3) 0.019(3)
O27 0.025(2) 0.035(2) 0.026(2) 0.0117(17) 0.0121(18) 0.0224(18)
O28 0.031(2) 0.041(2) 0.029(2) 0.0102(19) 0.008(2) 0.024(2)
C91 0.034(4) 0.025(3) 0.033(3) 0.012(3) 0.018(3) 0.015(3)
C92 0.028(3) 0.028(3) 0.030(3) 0.012(3) 0.018(3) 0.013(3)
C93 0.038(4) 0.035(3) 0.038(4) 0.010(3) 0.018(3) 0.024(3)
C94 0.045(4) 0.052(4) 0.042(4) 0.013(3) 0.017(3) 0.038(4)
C95 0.041(4) 0.062(5) 0.047(4) 0.026(4) 0.021(4) 0.040(4)
C96 0.033(4) 0.037(4) 0.031(3) 0.013(3) 0.014(3) 0.019(3)
C97 0.114(7) 0.050(5) 0.047(5) 0.017(4) 0.026(5) 0.038(5)
Cl1 0.161(3) 0.0712(16) 0.147(2) 0.0513(16) 0.095(2) 0.0676(17)
Cl2 0.1044(19) 0.0780(16) 0.0926(17) 0.0421(13) 0.0391(15) 0.0422(14)
Cl3 0.239(4) 0.114(2) 0.0653(17) 0.0476(16) 0.045(2) 0.059(2)
C98 0.194(15) 0.127(11) 0.115(10) 0.049(8) 0.056(10) 0.030(10)
Cl4 0.188(3) 0.0810(17) 0.0840(18) 0.0204(14) 0.072(2) 0.0368(19)
Cl5 0.210(5) 0.457(10) 0.219(5) 0.156(6) 0.149(4) 0.153(6)
Cl6 0.418(9) 0.241(6) 0.287(6) 0.203(5) 0.204(6) 0.168(6)
C99 0.38(3) 0.066(9) 0.125(12) 0.023(8) 0.000(16) -0.021(13)
Cl7 0.370(10) 0.296(8) 0.270(7) 0.129(6) 0.144(7) 0.039(7)
Cl8 0.281(6) 0.226(5) 0.156(4) -0.018(4) -0.062(4) 0.115(5)
Cl9 0.386(8) 0.148(4) 0.116(3) 0.036(3) 0.015(4) 0.078(4)
C100 0.053(9) 0.98(6) 0.088(10) 0.15(2) 0.028(8) -0.003(18)
Cl10 0.083(2) 0.302(5) 0.101(2) 0.058(3) 0.0276(19) 0.029(3)
Cl11 0.089(2) 0.222(4) 0.107(2) 0.019(2) 0.0413(18) 0.052(2)
Cl12 0.135(3) 0.226(4) 0.162(3) 0.105(3) 0.099(2) 0.113(3)

loop_
_atom_type_symbol
_atom_type_description
_atom_type_scat_dispersion_real
_atom_type_scat_dispersion_imag
_atom_type_scat_source
C C 0.0033 0.0016 'International Tables Vol C Tables 4.2.6.8 and 6.1.1.4'
O O 0.0106 0.0060 'International Tables Vol C Tables 4.2.6.8 and 6.1.1.4'
Ti Ti 0.2776 0.4457 'International Tables Vol C Tables 4.2.6.8 and 6.1.1.4'
N N 0.0061 0.0033 'International Tables Vol C Tables 4.2.6.8 and 6.1.1.4'
Cl Cl 0.1484 0.1585 'International Tables Vol C Tables 4.2.6.8 and 6.1.1.4'
H H 0.0000 0.0000 'International Tables Vol C Tables 4.2.6.8 and 6.1.1.4'

loop_
_geom_angle_atom_site_label_1
_geom_angle_atom_site_label_2
_geom_angle_atom_site_label_3
_geom_angle
O15 Ti1 O2 97.46(16)
O15 Ti1 O1 100.82(15)
O2 Ti1 O1 93.51(15)
O15 Ti1 O14 105.84(16)
O2 Ti1 O14 94.76(16)
O1 Ti1 O14 150.74(16)
O15 Ti1 O13 167.21(15)
O2 Ti1 O13 94.40(15)
O1 Ti1 O13 73.61(14)
O14 Ti1 O13 77.80(14)
O15 Ti1 N1 83.67(16)
O2 Ti1 N1 178.85(16)
O1 Ti1 N1 86.07(15)
O14 Ti1 N1 85.11(16)
O13 Ti1 N1 84.45(15)
O15 Ti1 Ti4 138.64(12)
O2 Ti1 Ti4 85.48(11)
O1 Ti1 Ti4 37.93(11)
O14 Ti1 Ti4 115.05(11)
O13 Ti1 Ti4 37.74(9)
N1 Ti1 Ti4 93.54(11)
O15 Ti1 Ti2 111.18(12)
O2 Ti1 Ti2 23.65(10)
O1 Ti1 Ti2 72.34(11)
O14 Ti1 Ti2 108.04(12)
O13 Ti1 Ti2 78.52(10)
N1 Ti1 Ti2 155.49(11)
Ti4 Ti1 Ti2 62.30(3)
O2 Ti2 O3 105.07(15)
O2 Ti2 O10 96.99(16)
O3 Ti2 O10 90.22(14)
O2 Ti2 O17 104.77(15)
O3 Ti2 O17 149.95(15)
O10 Ti2 O17 89.66(14)
O2 Ti2 O4 165.78(16)
O3 Ti2 O4 77.86(14)
O10 Ti2 O4 96.91(14)
O17 Ti2 O4 72.33(14)
O2 Ti2 N2 83.04(16)
O3 Ti2 N2 91.08(15)
O10 Ti2 N2 178.65(15)
O17 Ti2 N2 89.03(15)
O4 Ti2 N2 82.99(15)
O2 Ti2 Ti6 147.19(12)
O3 Ti2 Ti6 42.23(10)
O10 Ti2 Ti6 87.39(10)
O17 Ti2 Ti6 107.76(11)
O4 Ti2 Ti6 36.83(9)
N2 Ti2 Ti6 93.31(11)
O2 Ti2 Ti3 145.26(12)
O3 Ti2 Ti3 109.60(11)
O10 Ti2 Ti3 85.27(10)
O17 Ti2 Ti3 40.48(10)
O4 Ti2 Ti3 33.86(10)
N2 Ti2 Ti3 93.93(11)
Ti6 Ti2 Ti3 67.37(3)
O2 Ti2 Ti1 25.00(11)
O3 Ti2 Ti1 82.63(11)
O10 Ti2 Ti1 86.23(10)
O17 Ti2 Ti1 127.33(11)
O4 Ti2 Ti1 160.23(10)
N2 Ti2 Ti1 94.32(11)
Ti6 Ti2 Ti1 124.41(4)
Ti3 Ti2 Ti1 165.10(4)
O2 Ti2 Ti7 124.31(12)
O3 Ti2 Ti7 87.68(10)
O10 Ti2 Ti7 27.79(10)
O17 Ti2 Ti7 78.48(11)
O4 Ti2 Ti7 69.32(10)
N2 Ti2 Ti7 151.93(12)
Ti6 Ti2 Ti7 67.42(3)
Ti3 Ti2 Ti7 60.41(3)
Ti1 Ti2 Ti7 113.29(4)
O2 Ti2 Ti4 81.67(11)
O3 Ti2 Ti4 28.53(11)
O10 Ti2 Ti4 76.95(10)
O17 Ti2 Ti4 165.85(11)
O4 Ti2 Ti4 104.43(10)
N2 Ti2 Ti4 104.39(12)
Ti6 Ti2 Ti4 67.62(3)
Ti3 Ti2 Ti4 132.02(4)
Ti1 Ti2 Ti4 57.14(3)
Ti7 Ti2 Ti4 87.48(3)
O19 Ti3 O5 97.78(17)
O19 Ti3 O4 100.50(16)
O5 Ti3 O4 93.60(15)
O19 Ti3 O18 106.80(17)
O5 Ti3 O18 94.24(16)
O4 Ti3 O18 150.23(17)
O19 Ti3 O17 166.94(17)
O5 Ti3 O17 94.19(15)
O4 Ti3 O17 73.44(14)
O18 Ti3 O17 77.38(15)
O19 Ti3 N3 83.94(17)
O5 Ti3 N3 178.26(17)
O4 Ti3 N3 85.76(16)
O18 Ti3 N3 85.54(16)
O17 Ti3 N3 84.07(15)
O19 Ti3 Ti2 137.95(13)
O5 Ti3 Ti2 85.39(11)
O4 Ti3 Ti2 37.57(11)
O18 Ti3 Ti2 114.79(13)
O17 Ti3 Ti2 37.94(9)
N3 Ti3 Ti2 93.13(12)
O19 Ti3 Ti7 111.05(13)
O5 Ti3 Ti7 23.74(11)
O4 Ti3 Ti7 72.15(11)
O18 Ti3 Ti7 107.75(12)
O17 Ti3 Ti7 78.54(10)
N3 Ti3 Ti7 154.97(12)
Ti2 Ti3 Ti7 62.19(3)
O6 Ti4 O7 104.65(15)
O6 Ti4 O3 96.52(16)
O7 Ti4 O3 90.67(14)
O6 Ti4 O13 105.06(15)
O7 Ti4 O13 150.09(15)
O3 Ti4 O13 89.42(14)
O6 Ti4 O1 166.15(15)
O7 Ti4 O1 77.69(14)
O3 Ti4 O1 97.10(14)
O13 Ti4 O1 72.62(14)
O6 Ti4 N4 84.15(16)
O7 Ti4 N4 92.10(15)
O3 Ti4 N4 176.88(15)
O13 Ti4 N4 87.47(15)
O1 Ti4 N4 82.12(14)
O6 Ti4 Ti8 146.74(11)
O7 Ti4 Ti8 42.14(11)
O3 Ti4 Ti8 87.33(11)
O13 Ti4 Ti8 108.02(11)
O1 Ti4 Ti8 36.91(9)
N4 Ti4 Ti8 93.78(12)
O6 Ti4 Ti1 145.45(11)
O7 Ti4 Ti1 109.84(11)
O3 Ti4 Ti1 85.22(10)
O13 Ti4 Ti1 40.40(10)
O1 Ti4 Ti1 34.23(9)
N4 Ti4 Ti1 92.49(11)
Ti8 Ti4 Ti1 67.70(3)
O6 Ti4 Ti5 24.38(11)
O7 Ti4 Ti5 83.01(11)
O3 Ti4 Ti5 85.71(11)
O13 Ti4 Ti5 126.79(11)
O1 Ti4 Ti5 160.52(10)
N4 Ti4 Ti5 96.03(11)
Ti8 Ti4 Ti5 124.57(4)
Ti1 Ti4 Ti5 164.33(4)
O6 Ti4 Ti9 80.98(11)
O7 Ti4 Ti9 28.86(10)
O3 Ti4 Ti9 77.07(10)
O13 Ti4 Ti9 165.85(11)
O1 Ti4 Ti9 104.53(10)
N4 Ti4 Ti9 106.05(11)
Ti8 Ti4 Ti9 67.66(3)
Ti1 Ti4 Ti9 132.40(4)
Ti5 Ti4 Ti9 57.17(3)
O6 Ti4 Ti2 123.86(12)
O7 Ti4 Ti2 87.88(11)
O3 Ti4 Ti2 27.73(10)
O13 Ti4 Ti2 78.53(10)
O1 Ti4 Ti2 69.55(10)
N4 Ti4 Ti2 151.00(11)
Ti8 Ti4 Ti2 67.30(3)
Ti1 Ti4 Ti2 60.56(3)
Ti5 Ti4 Ti2 112.71(4)
Ti9 Ti4 Ti2 87.47(3)
O21 Ti5 O6 97.07(16)
O21 Ti5 O8 100.90(16)
O6 Ti5 O8 93.36(15)
O21 Ti5 O23 107.05(16)
O6 Ti5 O23 93.22(15)
O8 Ti5 O23 150.22(16)
O21 Ti5 O24 167.95(15)
O6 Ti5 O24 94.07(14)
O8 Ti5 O24 73.78(14)
O23 Ti5 O24 76.80(14)
O21 Ti5 N5 84.82(17)
O6 Ti5 N5 177.82(17)
O8 Ti5 N5 85.21(16)
O23 Ti5 N5 87.24(16)
O24 Ti5 N5 83.96(15)
O21 Ti5 Ti9 138.48(12)
O6 Ti5 Ti9 84.79(11)
O8 Ti5 Ti9 37.79(11)
O23 Ti5 Ti9 114.27(12)
O24 Ti5 Ti9 38.22(9)
N5 Ti5 Ti9 93.08(12)
O21 Ti5 Ti4 110.27(12)
O6 Ti5 Ti4 23.43(11)
O8 Ti5 Ti4 72.16(11)
O23 Ti5 Ti4 106.58(11)
O24 Ti5 Ti4 78.78(10)
N5 Ti5 Ti4 154.57(12)
Ti9 Ti5 Ti4 61.93(3)
O22 Ti6 O20 94.29(17)
O22 Ti6 O8 92.07(16)
O20 Ti6 O8 102.21(15)
O22 Ti6 O4 101.48(15)
O20 Ti6 O4 91.62(15)
O8 Ti6 O4 159.89(15)
O22 Ti6 O9 167.79(15)
O20 Ti6 O9 90.27(15)
O8 Ti6 O9 75.88(14)
O4 Ti6 O9 89.68(14)
O22 Ti6 O3 90.95(15)
O20 Ti6 O3 166.40(15)
O8 Ti6 O3 90.11(14)
O4 Ti6 O3 75.02(14)
O9 Ti6 O3 87.15(13)
O22 Ti6 Ti9 131.24(12)
O20 Ti6 Ti9 104.75(12)
O8 Ti6 Ti9 40.51(11)
O4 Ti6 Ti9 121.91(11)
O9 Ti6 Ti9 36.57(9)
O3 Ti6 Ti9 80.86(9)
O22 Ti6 Ti2 104.54(12)
O20 Ti6 Ti2 130.21(12)
O8 Ti6 Ti2 122.22(11)
O4 Ti6 Ti2 39.98(10)
O9 Ti6 Ti2 80.83(9)
O3 Ti6 Ti2 36.19(9)
Ti9 Ti6 Ti2 96.56(4)
O5 Ti7 O10 105.51(16)
O5 Ti7 O9 96.40(16)
O10 Ti7 O9 90.44(14)
O5 Ti7 O25 104.50(16)
O10 Ti7 O25 149.62(15)
O9 Ti7 O25 90.87(15)
O5 Ti7 O11 165.27(16)
O10 Ti7 O11 77.17(14)
O9 Ti7 O11 98.07(14)
O25 Ti7 O11 72.60(14)
O5 Ti7 N6 81.70(17)
O10 Ti7 N6 92.01(17)
O9 Ti7 N6 177.24(17)
O25 Ti7 N6 87.66(17)
O11 Ti7 N6 83.73(15)
O5 Ti7 Ti8 147.12(12)
O10 Ti7 Ti8 41.75(10)
O9 Ti7 Ti8 88.25(10)
O25 Ti7 Ti8 107.97(11)
O11 Ti7 Ti8 36.65(10)
N6 Ti7 Ti8 94.43(13)
O5 Ti7 Ti10 145.26(12)
O10 Ti7 Ti10 109.11(11)
O9 Ti7 Ti10 86.24(10)
O25 Ti7 Ti10 40.77(10)
O11 Ti7 Ti10 34.06(10)
N6 Ti7 Ti10 94.16(12)
Ti8 Ti7 Ti10 67.37(3)
O5 Ti7 Ti3 24.99(11)
O10 Ti7 Ti3 83.20(11)
O9 Ti7 Ti3 85.48(10)
O25 Ti7 Ti3 127.15(11)
O11 Ti7 Ti3 160.05(11)
N6 Ti7 Ti3 93.53(12)
Ti8 Ti7 Ti3 124.53(4)
Ti10 Ti7 Ti3 165.21(4)
O5 Ti7 Ti9 124.20(12)
O10 Ti7 Ti9 87.65(10)
O9 Ti7 Ti9 28.28(10)
O25 Ti7 Ti9 79.42(11)
O11 Ti7 Ti9 70.01(10)
N6 Ti7 Ti9 153.15(12)
Ti8 Ti7 Ti9 67.92(3)
Ti10 Ti7 Ti9 60.89(3)
Ti3 Ti7 Ti9 113.05(4)
O5 Ti7 Ti2 81.86(12)
O10 Ti7 Ti2 28.72(11)
O9 Ti7 Ti2 76.96(10)
O25 Ti7 Ti2 166.95(11)
O11 Ti7 Ti2 104.09(10)
N6 Ti7 Ti2 104.68(13)
Ti8 Ti7 Ti2 67.48(3)
Ti10 Ti7 Ti2 131.99(4)
Ti3 Ti7 Ti2 57.40(3)
Ti9 Ti7 Ti2 87.57(3)
O27 Ti8 O16 94.53(16)
O27 Ti8 O11 92.82(15)
O16 Ti8 O11 102.70(16)
O27 Ti8 O1 100.72(15)
O16 Ti8 O1 90.48(15)
O11 Ti8 O1 160.34(15)
O27 Ti8 O10 168.29(15)
O16 Ti8 O10 88.50(15)
O11 Ti8 O10 75.48(14)
O1 Ti8 O10 90.55(14)
O27 Ti8 O7 92.48(15)
O16 Ti8 O7 164.82(15)
O11 Ti8 O7 90.37(14)
O1 Ti8 O7 74.98(13)
O10 Ti8 O7 87.33(13)
O27 Ti8 Ti7 132.08(12)
O16 Ti8 Ti7 103.74(12)
O11 Ti8 Ti7 40.29(10)
O1 Ti8 Ti7 122.63(11)
O10 Ti8 Ti7 36.37(9)
O7 Ti8 Ti7 81.18(9)
O27 Ti8 Ti4 105.57(12)
O16 Ti8 Ti4 128.66(12)
O11 Ti8 Ti4 122.36(11)
O1 Ti8 Ti4 40.08(10)
O10 Ti8 Ti4 81.02(10)
O7 Ti8 Ti4 36.19(9)
Ti7 Ti8 Ti4 96.78(4)
O12 Ti9 O9 105.16(16)
O12 Ti9 O7 96.65(16)
O9 Ti9 O7 91.03(14)
O12 Ti9 O24 104.48(16)
O9 Ti9 O24 149.95(15)
O7 Ti9 O24 90.34(14)
O12 Ti9 O8 165.47(16)
O9 Ti9 O8 77.52(14)
O7 Ti9 O8 97.58(14)
O24 Ti9 O8 72.55(14)
O12 Ti9 N7 82.35(17)
O9 Ti9 N7 92.11(16)
O7 Ti9 N7 176.85(17)
O24 Ti9 N7 87.03(16)
O8 Ti9 N7 83.29(15)
O12 Ti9 Ti6 146.93(12)
O9 Ti9 Ti6 41.88(10)
O7 Ti9 Ti6 88.24(10)
O24 Ti9 Ti6 108.19(11)
O8 Ti9 Ti6 36.87(9)
N7 Ti9 Ti6 94.23(13)
O12 Ti9 Ti5 145.41(12)
O9 Ti9 Ti5 109.29(11)
O7 Ti9 Ti5 85.82(11)
O24 Ti9 Ti5 40.94(10)
O8 Ti9 Ti5 33.76(9)
N7 Ti9 Ti5 93.31(12)
Ti6 Ti9 Ti5 67.41(3)
O12 Ti9 Ti10 24.43(12)
O9 Ti9 Ti10 83.70(11)
O7 Ti9 Ti10 85.55(11)
O24 Ti9 Ti10 126.32(11)
O8 Ti9 Ti10 160.99(10)
N7 Ti9 Ti10 94.61(12)
Ti6 Ti9 Ti10 125.08(4)
Ti5 Ti9 Ti10 164.52(4)
O12 Ti9 Ti7 81.32(12)
O9 Ti9 Ti7 29.04(10)
O7 Ti9 Ti7 77.45(10)
O24 Ti9 Ti7 167.12(10)
O8 Ti9 Ti7 104.65(10)
N7 Ti9 Ti7 105.29(13)
Ti6 Ti9 Ti7 67.81(3)
Ti5 Ti9 Ti7 132.38(4)
Ti10 Ti9 Ti7 57.57(3)
O12 Ti9 Ti4 124.19(12)
O9 Ti9 Ti4 87.99(10)
O7 Ti9 Ti4 27.96(10)
O24 Ti9 Ti4 79.42(10)
O8 Ti9 Ti4 69.79(9)
N7 Ti9 Ti4 152.41(13)
Ti6 Ti9 Ti4 67.94(3)
Ti5 Ti9 Ti4 60.90(3)
Ti10 Ti9 Ti4 112.80(4)
Ti7 Ti9 Ti4 87.80(3)
O28 Ti10 O12 95.17(17)
O28 Ti10 O26 107.82(17)
O12 Ti10 O26 93.84(16)
O28 Ti10 O11 101.15(16)
O12 Ti10 O11 92.69(15)
O26 Ti10 O11 149.56(16)
O28 Ti10 O25 170.12(17)
O12 Ti10 O25 92.94(15)
O26 Ti10 O25 77.20(15)
O11 Ti10 O25 72.79(14)
O28 Ti10 N8 86.10(18)
O12 Ti10 N8 178.27(17)
O26 Ti10 N8 86.89(17)
O11 Ti10 N8 85.90(16)
O25 Ti10 N8 85.68(16)
O28 Ti10 Ti7 137.98(13)
O12 Ti10 Ti7 83.66(11)
O26 Ti10 Ti7 114.18(12)
O11 Ti10 Ti7 37.37(10)
O25 Ti10 Ti7 37.68(10)
N8 Ti10 Ti7 94.61(12)
O28 Ti10 Ti9 107.60(13)
O12 Ti10 Ti9 22.77(11)
O26 Ti10 Ti9 107.10(12)
O11 Ti10 Ti9 71.82(11)
O25 Ti10 Ti9 78.30(10)
N8 Ti10 Ti9 155.54(13)
Ti7 Ti10 Ti9 61.55(3)
Ti1 O1 Ti8 134.76(18)
Ti1 O1 Ti4 107.84(16)
Ti8 O1 Ti4 103.01(15)
Ti2 O2 Ti1 131.35(19)
Ti2 O3 Ti4 123.74(18)
Ti2 O3 Ti6 101.58(15)
Ti4 O3 Ti6 124.98(17)
Ti3 O4 Ti6 134.51(19)
Ti3 O4 Ti2 108.58(16)
Ti6 O4 Ti2 103.20(15)
Ti7 O5 Ti3 131.3(2)
Ti4 O6 Ti5 132.20(19)
Ti4 O7 Ti9 123.18(18)
Ti4 O7 Ti8 101.67(15)
Ti9 O7 Ti8 124.82(17)
Ti5 O8 Ti6 135.29(19)
Ti5 O8 Ti9 108.45(16)
Ti6 O8 Ti9 102.62(15)
Ti9 O9 Ti7 122.68(18)
Ti9 O9 Ti6 101.55(15)
Ti7 O9 Ti6 125.97(16)
Ti7 O10 Ti2 123.49(18)
Ti7 O10 Ti8 101.88(15)
Ti2 O10 Ti8 125.33(17)
Ti10 O11 Ti8 134.52(19)
Ti10 O11 Ti7 108.57(16)
Ti8 O11 Ti7 103.06(16)
Ti9 O12 Ti10 132.8(2)
C5 N1 C1 117.3(5)
C5 N1 Ti1 120.1(4)
C1 N1 Ti1 122.4(4)
N1 C1 C2 123.0(6)
N1 C1 H1 118.5
C2 C1 H1 118.5
C1 C2 C3 120.5(6)
C1 C2 H2 119.7
C3 C2 H2 119.7
C4 C3 C2 116.1(6)
C4 C3 C6 123.1(6)
C2 C3 C6 120.8(6)
C5 C4 C3 120.9(6)
C5 C4 H4 119.6
C3 C4 H4 119.6
N1 C5 C4 122.2(5)
N1 C5 H5 118.9
C4 C5 H5 118.9
C3 C6 H6A 109.5
C3 C6 H6B 109.5
H6A C6 H6B 109.5
C3 C6 H6C 109.5
H6A C6 H6C 109.5
H6B C6 H6C 109.5
C11 N2 C7 117.2(5)
C11 N2 Ti2 121.2(4)
C7 N2 Ti2 121.6(3)
N2 C7 C8 122.8(5)
N2 C7 H7 118.6
C8 C7 H7 118.6
C7 C8 C9 119.5(6)
C7 C8 H8 120.2
C9 C8 H8 120.2
C8 C9 C10 117.3(5)
C8 C9 C12 119.6(6)
C10 C9 C12 123.0(6)
C11 C10 C9 119.7(5)
C11 C10 H10 120.2
C9 C10 H10 120.2
N2 C11 C10 123.4(6)
N2 C11 H11 118.3
C10 C11 H11 118.3
C9 C12 H12A 109.5
C9 C12 H12B 109.5
H12A C12 H12B 109.5
C9 C12 H12C 109.5
H12A C12 H12C 109.5
H12B C12 H12C 109.5
C17 N3 C13 116.7(5)
C17 N3 Ti3 122.9(4)
C13 N3 Ti3 120.4(4)
N3 C13 C14 123.7(5)
N3 C13 H13 118.1
C14 C13 H13 118.1
C13 C14 C15 120.0(6)
C13 C14 H14 120.0
C15 C14 H14 120.0
C14 C15 C16 117.3(6)
C14 C15 C18 122.7(6)
C16 C15 C18 120.0(6)
C15 C16 C17 119.7(6)
C15 C16 H16 120.2
C17 C16 H16 120.2
N3 C17 C16 122.6(6)
N3 C17 H17 118.7
C16 C17 H17 118.7
C15 C18 H18A 109.5
C15 C18 H18B 109.5
H18A C18 H18B 109.5
C15 C18 H18C 109.5
H18A C18 H18C 109.5
H18B C18 H18C 109.5
C19 N4 C23 117.8(5)
C19 N4 Ti4 121.2(4)
C23 N4 Ti4 121.0(4)
N4 C19 C20 122.5(5)
N4 C19 H19 118.7
C20 C19 H19 118.7
C21 C20 C19 120.2(5)
C21 C20 H20 119.9
C19 C20 H20 119.9
C20 C21 C22 117.4(5)
C20 C21 C24 120.0(6)
C22 C21 C24 122.5(6)
C23 C22 C21 119.3(5)
C23 C22 H22 120.3
C21 C22 H22 120.3
N4 C23 C22 122.6(5)
N4 C23 H23 118.7
C22 C23 H23 118.7
C21 C24 H24A 109.5
C21 C24 H24B 109.5
H24A C24 H24B 109.5
C21 C24 H24C 109.5
H24A C24 H24C 109.5
H24B C24 H24C 109.5
C25 N5 C29 115.5(5)
C25 N5 Ti5 119.6(4)
C29 N5 Ti5 124.9(4)
N5 C25 C26 123.6(6)
N5 C25 H25 118.2
C26 C25 H25 118.2
C25 C26 C27 119.3(7)
C25 C26 H26 120.3
C27 C26 H26 120.3
C28 C27 C26 118.2(6)
C28 C27 C30 117.8(8)
C26 C27 C30 124.0(8)
C29 C28 C27 118.6(7)
C29 C28 H28 120.7
C27 C28 H28 120.7
N5 C29 C28 124.8(6)
N5 C29 H29 117.6
C28 C29 H29 117.6
C27 C30 H30A 109.5
C27 C30 H30B 109.5
H30A C30 H30B 109.5
C27 C30 H30C 109.5
H30A C30 H30C 109.5
H30B C30 H30C 109.5
C31 N6 C35 117.7(6)
C31 N6 Ti7 119.5(4)
C35 N6 Ti7 122.3(4)
N6 C31 C32 122.3(7)
N6 C31 H31 118.8
C32 C31 H31 118.8
C33 C32 C31 120.5(7)
C33 C32 H32 119.7
C31 C32 H32 119.7
C32 C33 C34 116.4(7)
C32 C33 C36 122.6(8)
C34 C33 C36 121.0(8)
C35 C34 C33 120.9(7)
C35 C34 H34 119.6
C33 C34 H34 119.6
N6 C35 C34 122.2(6)
N6 C35 H35 118.9
C34 C35 H35 118.9
C33 C36 H36A 109.5
C33 C36 H36B 109.5
H36A C36 H36B 109.5
C33 C36 H36C 109.5
H36A C36 H36C 109.5
H36B C36 H36C 109.5
C41 N7 C37 116.1(5)
C41 N7 Ti9 123.0(4)
C37 N7 Ti9 120.3(4)
N7 C37 C38 122.8(6)
N7 C37 H37 118.6
C38 C37 H37 118.6
C39 C38 C37 120.3(7)
C39 C38 H38 119.8
C37 C38 H38 119.8
C38 C39 C40 116.4(6)
C38 C39 C42 121.2(7)
C40 C39 C42 122.2(7)
C41 C40 C39 120.4(6)
C41 C40 H40 119.8
C39 C40 H40 119.8
N7 C41 C40 124.0(6)
N7 C41 H41 118.0
C40 C41 H41 118.0
C39 C42 H42A 109.5
C39 C42 H42B 109.5
H42A C42 H42B 109.5
C39 C42 H42C 109.5
H42A C42 H42C 109.5
H42B C42 H42C 109.5
C47 N8 C43 117.9(6)
C47 N8 Ti10 121.5(4)
C43 N8 Ti10 120.5(4)
N8 C43 C44 122.5(6)
N8 C43 H43 118.7
C44 C43 H43 118.7
C43 C44 C45 119.5(6)
C43 C44 H44 120.2
C45 C44 H44 120.2
C46 C45 C44 117.7(7)
C46 C45 C48 123.5(8)
C44 C45 C48 118.7(8)
C45 C46 C47 119.9(7)
C45 C46 H46 120.1
C47 C46 H46 120.1
N8 C47 C46 122.3(6)
N8 C47 H47 118.8
C46 C47 H47 118.8
C45 C48 H48A 109.5
C45 C48 H48B 109.5
H48A C48 H48B 109.5
C45 C48 H48C 109.5
H48A C48 H48C 109.5
H48B C48 H48C 109.5
C49 O13 Ti4 140.1(3)
C49 O13 Ti1 112.6(3)
Ti4 O13 Ti1 101.86(15)
C50 O14 Ti1 118.7(3)
O13 C49 C54 124.6(5)
O13 C49 C50 113.5(5)
C54 C49 C50 121.9(5)
O14 C50 C51 125.1(5)
O14 C50 C49 115.6(5)
C51 C50 C49 119.3(5)
C52 C51 C50 119.4(5)
C52 C51 H51 120.3
C50 C51 H51 120.3
C51 C52 C53 120.8(5)
C51 C52 H52 119.6
C53 C52 H52 119.6
C52 C53 C54 121.2(6)
C52 C53 H53 119.4
C54 C53 H53 119.4
C49 C54 C53 117.3(5)
C49 C54 H54 121.3
C53 C54 H54 121.3
C55 O15 Ti1 135.1(3)
C56 O16 Ti8 130.2(3)
O15 C55 C60 120.3(5)
O15 C55 C56 120.6(5)
C60 C55 C56 119.0(5)
O16 C56 C57 119.8(5)
O16 C56 C55 120.9(5)
C57 C56 C55 119.2(5)
C58 C57 C56 120.7(5)
C58 C57 H57 119.6
C56 C57 H57 119.6
C57 C58 C59 120.0(6)
C57 C58 H58 120.0
C59 C58 H58 120.0
C60 C59 C58 119.7(6)
C60 C59 H59 120.1
C58 C59 H59 120.1
C59 C60 C55 121.3(6)
C59 C60 H60 119.3
C55 C60 H60 119.3
C61 O17 Ti2 140.7(4)
C61 O17 Ti3 113.1(3)
Ti2 O17 Ti3 101.58(15)
C62 O18 Ti3 117.8(3)
C66 C61 O17 125.2(5)
C66 C61 C62 121.8(5)
O17 C61 C62 112.9(5)
O18 C62 C61 117.6(5)
O18 C62 C63 123.8(6)
C61 C62 C63 118.6(6)
C64 C63 C62 118.3(6)
C64 C63 H63 120.8
C62 C63 H63 120.8
C65 C64 C63 122.4(6)
C65 C64 H64 118.8
C63 C64 H64 118.8
C64 C65 C66 119.8(7)
C64 C65 H65 120.1
C66 C65 H65 120.1
C61 C66 C65 118.9(6)
C61 C66 H66 120.5
C65 C66 H66 120.5
C67 O19 Ti3 138.4(3)
C68 O20 Ti6 135.5(3)
O19 C67 C72 119.3(5)
O19 C67 C68 120.8(5)
C72 C67 C68 119.9(5)
O20 C68 C69 120.2(5)
O20 C68 C67 121.1(5)
C69 C68 C67 118.7(5)
C70 C69 C68 121.2(6)
C70 C69 H69 119.4
C68 C69 H69 119.4
C71 C70 C69 119.2(6)
C71 C70 H70 120.4
C69 C70 H70 120.4
C70 C71 C72 121.1(6)
C70 C71 H71 119.5
C72 C71 H71 119.5
C67 C72 C71 119.9(6)
C67 C72 H72 120.1
C71 C72 H72 120.1
C73 O21 Ti5 152.1(4)
C74 O22 Ti6 160.1(3)
O21 C73 C78 118.7(5)
O21 C73 C74 121.9(5)
C78 C73 C74 119.4(5)
O22 C74 C75 120.2(5)
O22 C74 C73 121.8(5)
C75 C74 C73 118.0(5)
C76 C75 C74 122.5(6)
C76 C75 H75 118.8
C74 C75 H75 118.8
C75 C76 C77 119.4(6)
C75 C76 H76 120.3
C77 C76 H76 120.3
C76 C77 C78 121.1(6)
C76 C77 H77 119.5
C78 C77 H77 119.5
C77 C78 C73 119.6(6)
C77 C78 H78 120.2
C73 C78 H78 120.2
C79 O23 Ti5 117.6(3)
C80 O24 Ti9 138.0(3)
C80 O24 Ti5 112.7(3)
Ti9 O24 Ti5 100.85(15)
O23 C79 C80 117.6(5)
O23 C79 C84 124.1(5)
C80 C79 C84 118.3(5)
O24 C80 C81 124.9(5)
O24 C80 C79 112.2(5)
C81 C80 C79 122.9(5)
C80 C81 C82 118.7(6)
C80 C81 H81 120.7
C82 C81 H81 120.7
C83 C82 C81 119.9(6)
C83 C82 H82 120.0
C81 C82 H82 120.0
C84 C83 C82 120.6(6)
C84 C83 H83 119.7
C82 C83 H83 119.7
C83 C84 C79 119.6(6)
C83 C84 H84 120.2
C79 C84 H84 120.2
C85 O25 Ti7 140.2(3)
C85 O25 Ti10 112.8(3)
Ti7 O25 Ti10 101.55(15)
C86 O26 Ti10 119.8(3)
O25 C85 C90 125.3(6)
O25 C85 C86 112.8(5)
C90 C85 C86 121.8(6)
O26 C86 C87 125.0(6)
O26 C86 C85 116.1(5)
C87 C86 C85 118.9(6)
C86 C87 C88 118.9(6)
C86 C87 H87 120.6
C88 C87 H87 120.6
C89 C88 C87 120.9(6)
C89 C88 H88 119.6
C87 C88 H88 119.6
C88 C89 C90 120.8(6)
C88 C89 H89 119.6
C90 C89 H89 119.6
C85 C90 C89 118.6(6)
C85 C90 H90 120.7
C89 C90 H90 120.7
C91 O27 Ti8 163.3(4)
C92 O28 Ti10 153.5(4)
O27 C91 C96 120.7(5)
O27 C91 C92 120.7(5)
C96 C91 C92 118.6(5)
O28 C92 C93 119.2(5)
O28 C92 C91 122.2(5)
C93 C92 C91 118.7(5)
C94 C93 C92 121.2(6)
C94 C93 H93 119.4
C92 C93 H93 119.4
C93 C94 C95 120.3(6)
C93 C94 H94 119.9
C95 C94 H94 119.9
C96 C95 C94 118.9(6)
C96 C95 H95 120.6
C94 C95 H95 120.6
C91 C96 C95 122.3(6)
C91 C96 H96 118.9
C95 C96 H96 118.9
Cl3 C97 Cl1 113.7(4)
Cl3 C97 Cl2 110.2(5)
Cl1 C97 Cl2 111.1(4)
Cl3 C97 H97 107.2
Cl1 C97 H97 107.2
Cl2 C97 H97 107.2
Cl5 C98 Cl6 108.3(8)
Cl5 C98 Cl4 112.2(9)
Cl6 C98 Cl4 107.8(8)
Cl5 C98 H98 109.5
Cl6 C98 H98 109.5
Cl4 C98 H98 109.5
Cl9 C99 Cl7 115.4(14)
Cl9 C99 Cl8 110.4(13)
Cl7 C99 Cl8 104.8(7)
Cl9 C99 H99 108.6
Cl7 C99 H99 108.6
Cl8 C99 H99 108.6
Cl12 C100 Cl10 126.5(8)
Cl12 C100 Cl11 116.6(8)
Cl10 C100 Cl11 116.2(8)
Cl12 C100 H100 92.9
Cl10 C100 H100 92.9
Cl11 C100 H100 92.9

loop_
_geom_bond_atom_site_label_1
_geom_bond_atom_site_label_2
_geom_bond_distance
Ti1 O15 1.842(4)
Ti1 O2 1.867(4)
Ti1 O1 1.890(3)
Ti1 O14 1.922(4)
Ti1 O13 2.118(4)
Ti1 N1 2.293(5)
Ti1 Ti4 3.1983(13)
Ti1 Ti2 3.3156(14)
Ti2 O2 1.772(4)
Ti2 O3 1.886(3)
Ti2 O10 1.942(3)
Ti2 O17 2.015(4)
Ti2 O4 2.065(4)
Ti2 N2 2.239(4)
Ti2 Ti6 3.1294(14)
Ti2 Ti3 3.2106(14)
Ti2 Ti7 3.3706(14)
Ti2 Ti4 3.3709(13)
Ti3 O19 1.832(4)
Ti3 O5 1.863(4)
Ti3 O4 1.887(3)
Ti3 O18 1.945(4)
Ti3 O17 2.128(4)
Ti3 N3 2.280(5)
Ti3 Ti7 3.3138(14)
Ti4 O6 1.788(4)
Ti4 O7 1.884(3)
Ti4 O3 1.936(3)
Ti4 O13 2.000(3)
Ti4 O1 2.065(3)
Ti4 N4 2.249(4)
Ti4 Ti8 3.1252(14)
Ti4 Ti5 3.3315(13)
Ti4 Ti9 3.3641(13)
Ti5 O21 1.828(4)
Ti5 O6 1.856(3)
Ti5 O8 1.877(3)
Ti5 O23 1.924(3)
Ti5 O24 2.137(4)
Ti5 N5 2.268(5)
Ti5 Ti9 3.2036(14)
Ti6 O22 1.841(4)
Ti6 O20 1.862(4)
Ti6 O8 1.911(3)
Ti6 O4 1.927(3)
Ti6 O9 2.118(3)
Ti6 O3 2.147(3)
Ti6 Ti9 3.1085(13)
Ti7 O5 1.775(3)
Ti7 O10 1.884(3)
Ti7 O9 1.937(3)
Ti7 O25 2.011(4)
Ti7 O11 2.064(3)
Ti7 N6 2.257(5)
Ti7 Ti8 3.1089(14)
Ti7 Ti10 3.2235(14)
Ti7 Ti9 3.3580(14)
Ti8 O27 1.840(4)
Ti8 O16 1.882(4)
Ti8 O11 1.905(3)
Ti8 O1 1.926(3)
Ti8 O10 2.115(3)
Ti8 O7 2.141(4)
Ti9 O12 1.760(4)
Ti9 O9 1.890(3)
Ti9 O7 1.940(3)
Ti9 O24 2.018(4)
Ti9 O8 2.069(4)
Ti9 N7 2.249(5)
Ti9 Ti10 3.3368(14)
Ti10 O28 1.820(4)
Ti10 O12 1.881(4)
Ti10 O26 1.903(4)
Ti10 O11 1.905(3)
Ti10 O25 2.148(4)
Ti10 N8 2.271(5)
N1 C5 1.347(7)
N1 C1 1.351(7)
C1 C2 1.359(8)
C1 H1 0.9500
C2 C3 1.403(8)
C2 H2 0.9500
C3 C4 1.384(8)
C3 C6 1.518(8)
C4 C5 1.380(7)
C4 H4 0.9500
C5 H5 0.9500
C6 H6A 0.9800
C6 H6B 0.9800
C6 H6C 0.9800
N2 C11 1.336(7)
N2 C7 1.337(7)
C7 C8 1.377(7)
C7 H7 0.9500
C8 C9 1.384(8)
C8 H8 0.9500
C9 C10 1.385(8)
C9 C12 1.511(8)
C10 C11 1.362(8)
C10 H10 0.9500
C11 H11 0.9500
C12 H12A 0.9800
C12 H12B 0.9800
C12 H12C 0.9800
N3 C17 1.339(7)
N3 C13 1.344(7)
C13 C14 1.367(7)
C13 H13 0.9500
C14 C15 1.376(8)
C14 H14 0.9500
C15 C16 1.383(9)
C15 C18 1.500(8)
C16 C17 1.395(8)
C16 H16 0.9500
C17 H17 0.9500
C18 H18A 0.9800
C18 H18B 0.9800
C18 H18C 0.9800
N4 C19 1.332(6)
N4 C23 1.342(6)
C19 C20 1.379(7)
C19 H19 0.9500
C20 C21 1.373(8)
C20 H20 0.9500
C21 C22 1.389(8)
C21 C24 1.506(8)
C22 C23 1.380(8)
C22 H22 0.9500
C23 H23 0.9500
C24 H24A 0.9800
C24 H24B 0.9800
C24 H24C 0.9800
N5 C25 1.344(7)
N5 C29 1.344(8)
C25 C26 1.370(8)
C25 H25 0.9500
C26 C27 1.384(10)
C26 H26 0.9500
C27 C28 1.373(10)
C27 C30 1.502(10)
C28 C29 1.368(9)
C28 H28 0.9500
C29 H29 0.9500
C30 H30A 0.9800
C30 H30B 0.9800
C30 H30C 0.9800
N6 C31 1.328(7)
N6 C35 1.337(7)
C31 C32 1.389(9)
C31 H31 0.9500
C32 C33 1.367(10)
C32 H32 0.9500
C33 C34 1.378(10)
C33 C36 1.528(10)
C34 C35 1.375(8)
C34 H34 0.9500
C35 H35 0.9500
C36 H36A 0.9800
C36 H36B 0.9800
C36 H36C 0.9800
N7 C41 1.318(7)
N7 C37 1.334(7)
C37 C38 1.383(8)
C37 H37 0.9500
C38 C39 1.361(9)
C38 H38 0.9500
C39 C40 1.366(9)
C39 C42 1.499(9)
C40 C41 1.365(8)
C40 H40 0.9500
C41 H41 0.9500
C42 H42A 0.9800
C42 H42B 0.9800
C42 H42C 0.9800
N8 C47 1.340(7)
N8 C43 1.344(7)
C43 C44 1.379(8)
C43 H43 0.9500
C44 C45 1.391(10)
C44 H44 0.9500
C45 C46 1.376(10)
C45 C48 1.508(11)
C46 C47 1.386(9)
C46 H46 0.9500
C47 H47 0.9500
C48 H48A 0.9800
C48 H48B 0.9800
C48 H48C 0.9800
O13 C49 1.374(6)
O14 C50 1.361(6)
C49 C54 1.379(7)
C49 C50 1.405(7)
C50 C51 1.381(7)
C51 C52 1.373(8)
C51 H51 0.9500
C52 C53 1.384(8)
C52 H52 0.9500
C53 C54 1.394(8)
C53 H53 0.9500
C54 H54 0.9500
O15 C55 1.339(6)
O16 C56 1.350(6)
C55 C60 1.390(8)
C55 C56 1.400(7)
C56 C57 1.393(7)
C57 C58 1.377(8)
C57 H57 0.9500
C58 C59 1.387(8)
C58 H58 0.9500
C59 C60 1.371(8)
C59 H59 0.9500
C60 H60 0.9500
O17 C61 1.372(6)
O18 C62 1.349(7)
C61 C66 1.360(8)
C61 C62 1.389(8)
C62 C63 1.408(8)
C63 C64 1.375(9)
C63 H63 0.9500
C64 C65 1.350(9)
C64 H64 0.9500
C65 C66 1.397(8)
C65 H65 0.9500
C66 H66 0.9500
O19 C67 1.339(6)
O20 C68 1.343(6)
C67 C72 1.393(8)
C67 C68 1.406(8)
C68 C69 1.406(8)
C69 C70 1.384(8)
C69 H69 0.9500
C70 C71 1.382(9)
C70 H70 0.9500
C71 C72 1.394(8)
C71 H71 0.9500
C72 H72 0.9500
O21 C73 1.337(6)
O22 C74 1.335(6)
C73 C78 1.402(8)
C73 C74 1.404(8)
C74 C75 1.401(8)
C75 C76 1.351(8)
C75 H75 0.9500
C76 C77 1.369(8)
C76 H76 0.9500
C77 C78 1.390(8)
C77 H77 0.9500
C78 H78 0.9500
O23 C79 1.342(6)
O24 C80 1.359(6)
C79 C80 1.391(7)
C79 C84 1.410(8)
C80 C81 1.366(8)
C81 C82 1.399(8)
C81 H81 0.9500
C82 C83 1.398(9)
C82 H82 0.9500
C83 C84 1.385(8)
C83 H83 0.9500
C84 H84 0.9500
O25 C85 1.361(6)
O26 C86 1.355(7)
C85 C90 1.368(8)
C85 C86 1.411(8)
C86 C87 1.380(8)
C87 C88 1.401(9)
C87 H87 0.9500
C88 C89 1.376(9)
C88 H88 0.9500
C89 C90 1.380(8)
C89 H89 0.9500
C90 H90 0.9500
O27 C91 1.330(6)
O28 C92 1.329(6)
C91 C96 1.382(8)
C91 C92 1.426(8)
C92 C93 1.403(7)
C93 C94 1.372(8)
C93 H93 0.9500
C94 C95 1.400(8)
C94 H94 0.9500
C95 C96 1.385(8)
C95 H95 0.9500
C96 H96 0.9500
C97 Cl3 1.713(7)
C97 Cl1 1.744(8)
C97 Cl2 1.763(9)
C97 H97 1.0000
C98 Cl5 1.691(15)
C98 Cl6 1.718(14)
C98 Cl4 1.740(12)
C98 H98 1.0000
C99 Cl9 1.555(13)
C99 Cl7 1.75(2)
C99 Cl8 1.85(2)
C99 H99 1.0000
C100 Cl12 1.578(12)
C100 Cl10 1.610(12)
C100 Cl11 1.738(13)
C100 H100 1.0000

loop_
_geom_torsion_atom_site_label_1
_geom_torsion_atom_site_label_2
_geom_torsion_atom_site_label_3
_geom_torsion_atom_site_label_4
_geom_torsion
O15 Ti1 O1 Ti8 45.6(3)
O2 Ti1 O1 Ti8 -52.7(3)
O14 Ti1 O1 Ti8 -158.9(3)
O13 Ti1 O1 Ti8 -146.2(3)
N1 Ti1 O1 Ti8 128.4(3)
Ti4 Ti1 O1 Ti8 -130.7(3)
Ti2 Ti1 O1 Ti8 -63.4(2)
O15 Ti1 O1 Ti4 176.32(16)
O2 Ti1 O1 Ti4 78.04(17)
O14 Ti1 O1 Ti4 -28.2(4)
O13 Ti1 O1 Ti4 -15.53(15)
N1 Ti1 O1 Ti4 -100.89(17)
Ti2 Ti1 O1 Ti4 67.35(13)
O3 Ti2 O2 Ti1 -26.9(3)
O10 Ti2 O2 Ti1 65.2(3)
O17 Ti2 O2 Ti1 156.7(2)
O4 Ti2 O2 Ti1 -127.0(5)
N2 Ti2 O2 Ti1 -116.2(3)
Ti6 Ti2 O2 Ti1 -30.9(4)
Ti3 Ti2 O2 Ti1 156.96(13)
Ti7 Ti2 O2 Ti1 70.7(3)
Ti4 Ti2 O2 Ti1 -10.5(2)
O15 Ti1 O2 Ti2 -127.5(3)
O1 Ti1 O2 Ti2 -26.1(3)
O14 Ti1 O2 Ti2 125.8(3)
O13 Ti1 O2 Ti2 47.7(3)
Ti4 Ti1 O2 Ti2 11.0(2)
O2 Ti2 O3 Ti4 36.0(2)
O10 Ti2 O3 Ti4 -61.3(2)
O17 Ti2 O3 Ti4 -151.0(2)
O4 Ti2 O3 Ti4 -158.3(2)
N2 Ti2 O3 Ti4 119.1(2)
Ti6 Ti2 O3 Ti4 -147.2(3)
Ti3 Ti2 O3 Ti4 -146.38(16)
Ti1 Ti2 O3 Ti4 24.85(17)
Ti7 Ti2 O3 Ti4 -89.00(18)
O2 Ti2 O3 Ti6 -176.82(15)
O10 Ti2 O3 Ti6 85.87(15)
O17 Ti2 O3 Ti6 -3.8(4)
O4 Ti2 O3 Ti6 -11.15(14)
N2 Ti2 O3 Ti6 -93.74(16)
Ti3 Ti2 O3 Ti6 0.82(15)
Ti1 Ti2 O3 Ti6 172.04(13)
Ti7 Ti2 O3 Ti6 58.20(11)
Ti4 Ti2 O3 Ti6 147.2(3)
O19 Ti3 O4 Ti6 -44.3(3)
O5 Ti3 O4 Ti6 54.3(3)
O18 Ti3 O4 Ti6 159.3(3)
O17 Ti3 O4 Ti6 147.6(3)
N3 Ti3 O4 Ti6 -127.4(3)
Ti2 Ti3 O4 Ti6 131.9(4)
Ti7 Ti3 O4 Ti6 64.6(2)
O19 Ti3 O4 Ti2 -176.24(17)
O5 Ti3 O4 Ti2 -77.64(18)
O18 Ti3 O4 Ti2 27.4(4)
O17 Ti3 O4 Ti2 15.66(15)
N3 Ti3 O4 Ti2 100.73(18)
Ti7 Ti3 O4 Ti2 -67.33(13)
O10 Ti7 O5 Ti3 27.6(3)
O9 Ti7 O5 Ti3 -64.6(3)
O25 Ti7 O5 Ti3 -157.2(2)
O11 Ti7 O5 Ti3 126.2(6)
N6 Ti7 O5 Ti3 117.4(3)
Ti8 Ti7 O5 Ti3 32.1(4)
Ti10 Ti7 O5 Ti3 -157.28(13)
Ti9 Ti7 O5 Ti3 -70.3(3)
Ti2 Ti7 O5 Ti3 11.2(2)
O19 Ti3 O5 Ti7 126.2(3)
O4 Ti3 O5 Ti7 25.0(3)
O18 Ti3 O5 Ti7 -126.2(3)
O17 Ti3 O5 Ti7 -48.6(3)
Ti2 Ti3 O5 Ti7 -11.6(2)
O7 Ti4 O6 Ti5 28.2(3)
O3 Ti4 O6 Ti5 -64.2(3)
O13 Ti4 O6 Ti5 -155.4(2)
O1 Ti4 O6 Ti5 126.2(5)
N4 Ti4 O6 Ti5 118.8(3)
Ti8 Ti4 O6 Ti5 30.9(4)
Ti1 Ti4 O6 Ti5 -155.28(13)
Ti9 Ti4 O6 Ti5 11.5(2)
Ti2 Ti4 O6 Ti5 -69.3(3)
O21 Ti5 O6 Ti4 126.3(3)
O8 Ti5 O6 Ti4 24.8(3)
O23 Ti5 O6 Ti4 -126.1(3)
O24 Ti5 O6 Ti4 -49.1(3)
Ti9 Ti5 O6 Ti4 -12.0(2)
O6 Ti4 O7 Ti9 -35.9(2)
O3 Ti4 O7 Ti9 61.0(2)
O13 Ti4 O7 Ti9 151.0(2)
O1 Ti4 O7 Ti9 158.1(2)
N4 Ti4 O7 Ti9 -120.4(2)
Ti8 Ti4 O7 Ti9 146.3(3)
Ti1 Ti4 O7 Ti9 146.16(16)
Ti5 Ti4 O7 Ti9 -24.60(18)
Ti2 Ti4 O7 Ti9 88.59(19)
O6 Ti4 O7 Ti8 177.81(15)
O3 Ti4 O7 Ti8 -85.27(15)
O13 Ti4 O7 Ti8 4.7(4)
O1 Ti4 O7 Ti8 11.85(13)
N4 Ti4 O7 Ti8 93.31(16)
Ti1 Ti4 O7 Ti8 -0.10(15)
Ti5 Ti4 O7 Ti8 -170.86(12)
Ti9 Ti4 O7 Ti8 -146.3(3)
Ti2 Ti4 O7 Ti8 -57.67(11)
O21 Ti5 O8 Ti6 -43.3(3)
O6 Ti5 O8 Ti6 54.6(3)
O23 Ti5 O8 Ti6 157.1(3)
O24 Ti5 O8 Ti6 147.9(3)
N5 Ti5 O8 Ti6 -127.1(3)
Ti9 Ti5 O8 Ti6 131.6(3)
Ti4 Ti5 O8 Ti6 64.7(2)
O21 Ti5 O8 Ti9 -174.92(16)
O6 Ti5 O8 Ti9 -77.05(17)
O23 Ti5 O8 Ti9 25.4(4)
O24 Ti5 O8 Ti9 16.21(14)
N5 Ti5 O8 Ti9 101.30(18)
Ti4 Ti5 O8 Ti9 -66.94(12)
O12 Ti9 O9 Ti7 35.9(2)
O7 Ti9 O9 Ti7 -61.3(2)
O24 Ti9 O9 Ti7 -153.8(2)
O8 Ti9 O9 Ti7 -158.8(2)
N7 Ti9 O9 Ti7 118.5(2)
Ti6 Ti9 O9 Ti7 -147.5(3)
Ti5 Ti9 O9 Ti7 -147.23(15)
Ti10 Ti9 O9 Ti7 24.11(17)
Ti4 Ti9 O9 Ti7 -89.09(18)
O12 Ti9 O9 Ti6 -176.62(15)
O7 Ti9 O9 Ti6 86.20(15)
O24 Ti9 O9 Ti6 -6.3(3)
O8 Ti9 O9 Ti6 -11.33(13)
N7 Ti9 O9 Ti6 -93.98(16)
Ti5 Ti9 O9 Ti6 0.27(15)
Ti10 Ti9 O9 Ti6 171.61(12)
Ti7 Ti9 O9 Ti6 147.5(3)
Ti4 Ti9 O9 Ti6 58.41(11)
O5 Ti7 O10 Ti2 -35.7(2)
O9 Ti7 O10 Ti2 61.1(2)
O25 Ti7 O10 Ti2 153.6(2)
O11 Ti7 O10 Ti2 159.3(2)
N6 Ti7 O10 Ti2 -117.6(2)
Ti8 Ti7 O10 Ti2 148.0(3)
Ti10 Ti7 O10 Ti2 147.26(16)
Ti3 Ti7 O10 Ti2 -24.31(18)
Ti9 Ti7 O10 Ti2 89.24(18)
O5 Ti7 O10 Ti8 176.35(15)
O9 Ti7 O10 Ti8 -86.88(15)
O25 Ti7 O10 Ti8 5.6(4)
O11 Ti7 O10 Ti8 11.29(14)
N6 Ti7 O10 Ti8 94.40(17)
Ti10 Ti7 O10 Ti8 -0.71(16)
Ti3 Ti7 O10 Ti8 -172.28(13)
Ti9 Ti7 O10 Ti8 -58.73(12)
Ti2 Ti7 O10 Ti8 -148.0(3)
O9 Ti9 O12 Ti10 -29.3(3)
O7 Ti9 O12 Ti10 63.5(3)
O24 Ti9 O12 Ti10 155.6(2)
O8 Ti9 O12 Ti10 -128.2(5)
N7 Ti9 O12 Ti10 -119.5(3)
Ti6 Ti9 O12 Ti10 -33.5(4)
Ti5 Ti9 O12 Ti10 155.83(14)
Ti7 Ti9 O12 Ti10 -12.6(2)
Ti4 Ti9 O12 Ti10 68.7(3)
O28 Ti10 O12 Ti9 -124.7(3)
O26 Ti10 O12 Ti9 127.0(3)
O11 Ti10 O12 Ti9 -23.2(3)
O25 Ti10 O12 Ti9 49.7(3)
Ti7 Ti10 O12 Ti9 13.1(2)
C5 N1 C1 C2 -0.6(8)
Ti1 N1 C1 C2 174.8(4)
N1 C1 C2 C3 0.9(9)
C1 C2 C3 C4 -1.1(9)
C1 C2 C3 C6 177.5(6)
C2 C3 C4 C5 1.0(8)
C6 C3 C4 C5 -177.5(6)
C1 N1 C5 C4 0.6(8)
Ti1 N1 C5 C4 -175.0(4)
C3 C4 C5 N1 -0.8(8)
C11 N2 C7 C8 -1.9(8)
Ti2 N2 C7 C8 -179.6(4)
N2 C7 C8 C9 0.3(9)
C7 C8 C9 C10 1.5(9)
C7 C8 C9 C12 -175.8(6)
C8 C9 C10 C11 -1.7(9)
C12 C9 C10 C11 175.5(6)
C7 N2 C11 C10 1.6(8)
Ti2 N2 C11 C10 179.4(4)
C9 C10 C11 N2 0.2(9)
C17 N3 C13 C14 -0.1(8)
Ti3 N3 C13 C14 179.5(4)
N3 C13 C14 C15 0.7(9)
C13 C14 C15 C16 -1.3(9)
C13 C14 C15 C18 177.7(6)
C14 C15 C16 C17 1.4(9)
C18 C15 C16 C17 -177.6(6)
C13 N3 C17 C16 0.2(9)
Ti3 N3 C17 C16 -179.4(5)
C15 C16 C17 N3 -0.8(10)
C23 N4 C19 C20 3.2(8)
Ti4 N4 C19 C20 -176.4(4)
N4 C19 C20 C21 0.2(9)
C19 C20 C21 C22 -3.8(8)
C19 C20 C21 C24 174.0(5)
C20 C21 C22 C23 4.0(8)
C24 C21 C22 C23 -173.7(5)
C19 N4 C23 C22 -2.9(8)
Ti4 N4 C23 C22 176.7(4)
C21 C22 C23 N4 -0.7(9)
C29 N5 C25 C26 -1.3(9)
Ti5 N5 C25 C26 -178.5(5)
N5 C25 C26 C27 1.2(10)
C25 C26 C27 C28 0.8(11)
C25 C26 C27 C30 178.9(8)
C26 C27 C28 C29 -2.5(12)
C30 C27 C28 C29 179.2(8)
C25 N5 C29 C28 -0.7(10)
Ti5 N5 C29 C28 176.5(6)
C27 C28 C29 N5 2.6(12)
C35 N6 C31 C32 -1.0(10)
Ti7 N6 C31 C32 -173.1(6)
N6 C31 C32 C33 2.0(12)
C31 C32 C33 C34 -1.9(12)
C31 C32 C33 C36 180.0(8)
C32 C33 C34 C35 0.9(11)
C36 C33 C34 C35 179.1(8)
C31 N6 C35 C34 0.1(9)
Ti7 N6 C35 C34 171.9(5)
C33 C34 C35 N6 -0.1(10)
C41 N7 C37 C38 -2.4(9)
Ti9 N7 C37 C38 168.9(5)
N7 C37 C38 C39 0.6(11)
C37 C38 C39 C40 1.9(11)
C37 C38 C39 C42 -174.7(7)
C38 C39 C40 C41 -2.5(10)
C42 C39 C40 C41 174.0(7)
C37 N7 C41 C40 1.8(9)
Ti9 N7 C41 C40 -169.3(5)
C39 C40 C41 N7 0.7(10)
C47 N8 C43 C44 -2.8(9)
Ti10 N8 C43 C44 -179.9(5)
N8 C43 C44 C45 2.0(10)
C43 C44 C45 C46 0.3(11)
C43 C44 C45 C48 -179.9(8)
C44 C45 C46 C47 -1.7(12)
C48 C45 C46 C47 178.5(9)
C43 N8 C47 C46 1.3(10)
Ti10 N8 C47 C46 178.3(6)
C45 C46 C47 N8 1.0(12)
Ti4 O13 C49 C54 -22.1(8)
Ti1 O13 C49 C54 -169.7(4)
Ti4 O13 C49 C50 156.8(4)
Ti1 O13 C49 C50 9.1(5)
Ti1 O14 C50 C51 169.5(4)
Ti1 O14 C50 C49 -10.4(6)
O13 C49 C50 O14 -0.1(7)
C54 C49 C50 O14 178.8(5)
O13 C49 C50 C51 180.0(5)
C54 C49 C50 C51 -1.2(8)
O14 C50 C51 C52 -178.8(5)
C49 C50 C51 C52 1.2(8)
C50 C51 C52 C53 -0.2(9)
C51 C52 C53 C54 -0.8(9)
O13 C49 C54 C53 178.9(5)
C50 C49 C54 C53 0.2(8)
C52 C53 C54 C49 0.8(8)
O2 Ti1 O15 C55 120.4(5)
O1 Ti1 O15 C55 25.4(5)
O14 Ti1 O15 C55 -142.4(5)
O13 Ti1 O15 C55 -37.5(10)
N1 Ti1 O15 C55 -59.4(5)
Ti4 Ti1 O15 C55 28.8(6)
Ti2 Ti1 O15 C55 100.5(5)
O27 Ti8 O16 C56 40.4(5)
O11 Ti8 O16 C56 134.4(4)
O1 Ti8 O16 C56 -60.4(4)
O10 Ti8 O16 C56 -150.9(4)
O7 Ti8 O16 C56 -76.8(8)
Ti7 Ti8 O16 C56 175.8(4)
Ti4 Ti8 O16 C56 -73.6(5)
Ti1 O15 C55 C60 118.9(5)
Ti1 O15 C55 C56 -59.6(7)
Ti8 O16 C56 C57 -90.0(6)
Ti8 O16 C56 C55 89.9(6)
O15 C55 C56 O16 -2.4(8)
C60 C55 C56 O16 179.1(5)
O15 C55 C56 C57 177.5(5)
C60 C55 C56 C57 -1.0(8)
O16 C56 C57 C58 179.4(5)
C55 C56 C57 C58 -0.5(9)
C56 C57 C58 C59 1.2(10)
C57 C58 C59 C60 -0.3(10)
C58 C59 C60 C55 -1.3(10)
O15 C55 C60 C59 -176.6(5)
C56 C55 C60 C59 1.9(9)
Ti2 O17 C61 C66 22.4(9)
Ti3 O17 C61 C66 172.1(5)
Ti2 O17 C61 C62 -157.9(4)
Ti3 O17 C61 C62 -8.2(5)
Ti3 O18 C62 C61 7.8(7)
Ti3 O18 C62 C63 -172.4(5)
C66 C61 C62 O18 -179.4(5)
O17 C61 C62 O18 0.9(7)
C66 C61 C62 C63 0.8(9)
O17 C61 C62 C63 -178.9(5)
O18 C62 C63 C64 179.4(6)
C61 C62 C63 C64 -0.8(9)
C62 C63 C64 C65 0.1(10)
C63 C64 C65 C66 0.7(10)
O17 C61 C66 C65 179.7(5)
C62 C61 C66 C65 0.0(9)
C64 C65 C66 C61 -0.8(9)
O5 Ti3 O19 C67 -120.4(5)
O4 Ti3 O19 C67 -25.3(6)
O18 Ti3 O19 C67 142.7(5)
O17 Ti3 O19 C67 35.8(10)
N3 Ti3 O19 C67 59.3(5)
Ti2 Ti3 O19 C67 -28.7(6)
Ti7 Ti3 O19 C67 -100.0(5)
O22 Ti6 O20 C68 -44.7(5)
O8 Ti6 O20 C68 -137.7(5)
O4 Ti6 O20 C68 57.0(5)
O9 Ti6 O20 C68 146.7(5)
O3 Ti6 O20 C68 67.7(9)
Ti9 Ti6 O20 C68 -179.4(5)
Ti2 Ti6 O20 C68 68.5(6)
Ti3 O19 C67 C72 -122.3(5)
Ti3 O19 C67 C68 57.6(8)
Ti6 O20 C68 C69 97.0(6)
Ti6 O20 C68 C67 -84.2(7)
O19 C67 C68 O20 1.4(8)
C72 C67 C68 O20 -178.7(5)
O19 C67 C68 C69 -179.8(5)
C72 C67 C68 C69 0.1(8)
O20 C68 C69 C70 179.2(5)
C67 C68 C69 C70 0.4(9)
C68 C69 C70 C71 -0.7(9)
C69 C70 C71 C72 0.5(10)
O19 C67 C72 C71 179.6(5)
C68 C67 C72 C71 -0.3(9)
C70 C71 C72 C67 0.0(10)
O6 Ti5 O21 C73 -82.8(7)
O8 Ti5 O21 C73 12.1(7)
O23 Ti5 O21 C73 -178.3(7)
O24 Ti5 O21 C73 74.6(11)
N5 Ti5 O21 C73 96.1(7)
Ti9 Ti5 O21 C73 7.4(8)
Ti4 Ti5 O21 C73 -62.8(7)
O20 Ti6 O22 C74 -70.1(11)
O8 Ti6 O22 C74 32.3(11)
O4 Ti6 O22 C74 -162.6(11)
O9 Ti6 O22 C74 41.6(15)
O3 Ti6 O22 C74 122.5(11)
Ti9 Ti6 O22 C74 43.8(11)
Ti2 Ti6 O22 C74 156.4(10)
Ti5 O21 C73 C78 -170.5(5)
Ti5 O21 C73 C74 9.0(11)
Ti6 O22 C74 C75 135.7(9)
Ti6 O22 C74 C73 -46.3(13)
O21 C73 C74 O22 1.3(8)
C78 C73 C74 O22 -179.3(5)
O21 C73 C74 C75 179.3(5)
C78 C73 C74 C75 -1.2(8)
O22 C74 C75 C76 178.1(5)
C73 C74 C75 C76 0.0(9)
C74 C75 C76 C77 0.5(10)
C75 C76 C77 C78 0.1(10)
C76 C77 C78 C73 -1.3(9)
O21 C73 C78 C77 -178.6(5)
C74 C73 C78 C77 1.9(8)
Ti5 O23 C79 C80 15.2(6)
Ti5 O23 C79 C84 -164.8(4)
Ti9 O24 C80 C81 28.8(8)
Ti5 O24 C80 C81 169.1(4)
Ti9 O24 C80 C79 -151.1(4)
Ti5 O24 C80 C79 -10.8(5)
O23 C79 C80 O24 -1.7(7)
C84 C79 C80 O24 178.4(5)
O23 C79 C80 C81 178.5(5)
C84 C79 C80 C81 -1.5(8)
O24 C80 C81 C82 -178.6(5)
C79 C80 C81 C82 1.3(9)
C80 C81 C82 C83 0.2(9)
C81 C82 C83 C84 -1.3(10)
C82 C83 C84 C79 1.1(9)
O23 C79 C84 C83 -179.7(5)
C80 C79 C84 C83 0.3(8)
Ti7 O25 C85 C90 -24.8(9)
Ti10 O25 C85 C90 -172.3(5)
Ti7 O25 C85 C86 155.1(4)
Ti10 O25 C85 C86 7.6(6)
Ti10 O26 C86 C87 171.4(5)
Ti10 O26 C86 C85 -9.1(7)
O25 C85 C86 O26 0.0(7)
C90 C85 C86 O26 179.9(5)
O25 C85 C86 C87 179.5(5)
C90 C85 C86 C87 -0.6(9)
O26 C86 C87 C88 179.9(6)
C85 C86 C87 C88 0.5(9)
C86 C87 C88 C89 -1.1(10)
C87 C88 C89 C90 1.9(11)
O25 C85 C90 C89 -178.8(5)
C86 C85 C90 C89 1.3(9)
C88 C89 C90 C85 -1.9(10)
O16 Ti8 O27 C91 87.1(13)
O11 Ti8 O27 C91 -15.9(13)
O1 Ti8 O27 C91 178.4(13)
O10 Ti8 O27 C91 -17.6(18)
O7 Ti8 O27 C91 -106.4(13)
Ti7 Ti8 O27 C91 -26.0(13)
Ti4 Ti8 O27 C91 -140.6(13)
O12 Ti10 O28 C92 85.3(8)
O26 Ti10 O28 C92 -179.0(8)
O11 Ti10 O28 C92 -8.5(8)
N8 Ti10 O28 C92 -93.6(8)
Ti7 Ti10 O28 C92 -1.0(9)
Ti9 Ti10 O28 C92 65.8(8)
Ti8 O27 C91 C96 -148.4(10)
Ti8 O27 C91 C92 31.8(16)
Ti10 O28 C92 C93 171.4(6)
Ti10 O28 C92 C91 -8.2(12)
O27 C91 C92 O28 -2.1(8)
C96 C91 C92 O28 178.1(5)
O27 C91 C92 C93 178.3(5)
C96 C91 C92 C93 -1.5(8)
O28 C92 C93 C94 -179.9(5)
C91 C92 C93 C94 -0.3(9)
C92 C93 C94 C95 2.2(10)
C93 C94 C95 C96 -2.3(10)
O27 C91 C96 C95 -178.4(5)
C92 C91 C96 C95 1.4(9)
C94 C95 C96 C91 0.4(9)

loop_
_platon_squeeze_void_nr
_platon_squeeze_void_average_x
_platon_squeeze_void_average_y
_platon_squeeze_void_average_z
_platon_squeeze_void_volume
_platon_squeeze_void_count_electrons
_platon_squeeze_void_content
1 0.000 0.000 0.500 733 396 ' '
2 0.500 0.000 0.500 35 10 ' '
